data_4343502
loop_
_publ_author_name
'Clouston, Laura J.'
'Bernales, Varinia'
'Carlson, Rebecca K.'
'Gagliardi, Laura'
'Lu, Connie C.'

_publ_section_title
;
 Bimetallic Cobalt-Dinitrogen Complexes: Impact of the Supporting Metal on
 N2 Activation.
;
_journal_issue 19
_journal_name_full 'Inorganic chemistry'
_journal_page_first 9263
_journal_page_last 9270
_journal_paper_doi 10.1021/acs.inorgchem.5b00983
_journal_volume 54
_journal_year 2015
_chemical_formula_moiety 'C39 H60 Co N6 P3 V, C18 H36 K N2 O6, C4 H8 O'
_chemical_formula_sum 'C61 H104 Co K N8 O7 P3 V'
_chemical_formula_weight 1303.4
_chemical_name_common CoVN2[K(crypt)]
_chemical_name_systematic
; 
 ? 
;
_space_group_IT_number 33
_symmetry_cell_setting orthorhombic
_symmetry_space_group_name_Hall 'P 2c -2n'
_symmetry_space_group_name_H-M 'P n a 21'
_atom_sites_solution_hydrogens geom
_atom_sites_solution_primary direct
_atom_sites_solution_secondary difmap
_audit_creation_method SHELXL-97
_cell_angle_alpha 90.00
_cell_angle_beta 90.00
_cell_angle_gamma 90.00
_cell_formula_units_Z 8
_cell_length_a 63.552(2)
_cell_length_b 11.0817(4)
_cell_length_c 18.9917(7)
_cell_measurement_temperature 123(2)
_cell_measurement_theta_max 74.32
_cell_measurement_theta_min 2.78
_cell_volume 13375.2(8)
_computing_cell_refinement 'SAINT, Bruker'
_computing_data_collection 'APEX II, Bruker'
_computing_data_reduction 'SAINT, Bruker'
_computing_structure_refinement 'SHELXL-97 (Sheldrick, 2008)'
_computing_structure_solution 'SHELXS-97 (Sheldrick, 2008)'
_diffrn_ambient_temperature 123(2)
_diffrn_measured_fraction_theta_full 0.993
_diffrn_measured_fraction_theta_max 0.993
_diffrn_measurement_device_type 'Bruker D8 Photon 100 CMOS'
_diffrn_measurement_method '\f and \w scans'
_diffrn_radiation_monochromator 'normal parabolic mirrors'
_diffrn_radiation_source 'micro-focus sealed tube'
_diffrn_radiation_type CuK\a
_diffrn_radiation_wavelength 1.54178
_diffrn_reflns_av_R_equivalents 0.0632
_diffrn_reflns_av_sigmaI/netI 0.0702
_diffrn_reflns_limit_h_max 79
_diffrn_reflns_limit_h_min -79
_diffrn_reflns_limit_k_max 9
_diffrn_reflns_limit_k_min -13
_diffrn_reflns_limit_l_max 23
_diffrn_reflns_limit_l_min -23
_diffrn_reflns_number 99998
_diffrn_reflns_theta_full 74.71
_diffrn_reflns_theta_max 74.71
_diffrn_reflns_theta_min 2.71
_exptl_absorpt_coefficient_mu 4.785
_exptl_absorpt_correction_T_max 0.7008
_exptl_absorpt_correction_T_min 0.4331
_exptl_absorpt_correction_type multi-scan
_exptl_absorpt_process_details 'SADABS, R. Blessing, 1995'
_exptl_crystal_colour brown
_exptl_crystal_density_diffrn 1.295
_exptl_crystal_density_method 'not measured'
_exptl_crystal_description plate
_exptl_crystal_F_000 5568
_exptl_crystal_size_max 0.21
_exptl_crystal_size_mid 0.17
_exptl_crystal_size_min 0.08
_refine_diff_density_max 0.962
_refine_diff_density_min -0.571
_refine_diff_density_rms 0.063
_refine_ls_abs_structure_details 'Flack H D (1983), Acta Cryst. A39, 876-881'
_refine_ls_abs_structure_Flack 0.047(2)
_refine_ls_extinction_method none
_refine_ls_goodness_of_fit_ref 1.010
_refine_ls_hydrogen_treatment constr
_refine_ls_matrix_type full
_refine_ls_number_parameters 1476
_refine_ls_number_reflns 25425
_refine_ls_number_restraints 1
_refine_ls_restrained_S_all 1.010
_refine_ls_R_factor_all 0.0529
_refine_ls_R_factor_gt 0.0440
_refine_ls_shift/su_max 0.001
_refine_ls_shift/su_mean 0.000
_refine_ls_structure_factor_coef Fsqd
_refine_ls_weighting_details 'calc w=1/[\s^2^(Fo^2^)+(0.0553P)^2^+0.0000P] where P=(Fo^2^+2Fc^2^)/3'
_refine_ls_weighting_scheme calc
_refine_ls_wR_factor_gt 0.1054
_refine_ls_wR_factor_ref 0.1096
_reflns_number_gt 22340
_reflns_number_total 25425
_reflns_threshold_expression >2sigma(I)
_cod_data_source_file ic5b00983_si_001.cif
_cod_data_source_block 14097z_compound_2
_cod_depositor_comments 'Adding full bibliography for 4343501--4343503.cif.'
_cod_original_sg_symbol_H-M Pna2(1)
_cod_original_formula_sum 'C61 H104 Co1 K1 N8 O7 P3 V1'
_cod_database_code 4343502

loop_
_symmetry_equiv_pos_as_xyz
'x, y, z'
'-x, -y, z+1/2'
'-x+1/2, y+1/2, z+1/2'
'x+1/2, -y+1/2, z'

loop_
_atom_site_label
_atom_site_type_symbol
_atom_site_fract_x
_atom_site_fract_y
_atom_site_fract_z
_atom_site_U_iso_or_equiv
_atom_site_adp_type
_atom_site_occupancy
_atom_site_symmetry_multiplicity
_atom_site_calc_flag
_atom_site_refinement_flags
Co1A Co -0.012944(8) 0.29245(5) 0.33980(3) 0.02217(10) Uani 1 1 d .
V1A V 0.027773(8) 0.24997(5) 0.35533(3) 0.01954(10) Uani 1 1 d .
P1A P -0.005168(12) 0.17883(7) 0.24829(4) 0.02226(15) Uani 1 1 d .
P2A P -0.001552(12) 0.47759(7) 0.32097(4) 0.02254(15) Uani 1 1 d .
P3A P -0.012332(12) 0.23155(8) 0.45071(4) 0.02751(17) Uani 1 1 d .
N1A N 0.03068(4) 0.1027(2) 0.29960(15) 0.0234(5) Uani 1 1 d .
N2A N 0.03898(4) 0.3973(2) 0.31245(14) 0.0222(5) Uani 1 1 d .
N3A N 0.03025(4) 0.2350(2) 0.45743(14) 0.0232(5) Uani 1 1 d .
N4A N 0.06187(4) 0.2145(2) 0.36634(13) 0.0202(5) Uani 1 1 d .
N5A N -0.04088(4) 0.2969(3) 0.32580(15) 0.0302(6) Uani 1 1 d .
N6A N -0.05844(5) 0.2940(3) 0.31655(18) 0.0398(7) Uani 1 1 d .
C1A C 0.06428(5) 0.0849(3) 0.35277(17) 0.0230(6) Uani 1 1 d .
C2A C 0.08106(5) 0.0165(3) 0.37772(17) 0.0247(6) Uani 1 1 d .
H2AA H 0.0917 0.0536 0.4052 0.030 Uiso 1 1 calc R
C3A C 0.08223(5) -0.1063(3) 0.36244(18) 0.0296(7) Uani 1 1 d .
H3AA H 0.0937 -0.1531 0.3792 0.036 Uiso 1 1 calc R
C4A C 0.06657(5) -0.1593(3) 0.32271(18) 0.0291(7) Uani 1 1 d .
H4AA H 0.0675 -0.2428 0.3118 0.035 Uiso 1 1 calc R
C5A C 0.04941(5) -0.0927(3) 0.29826(18) 0.0275(6) Uani 1 1 d .
H5AA H 0.0389 -0.1307 0.2704 0.033 Uiso 1 1 calc R
C6A C 0.04767(5) 0.0300(3) 0.31474(17) 0.0236(6) Uani 1 1 d .
C7A C 0.01326(5) 0.0506(3) 0.25949(17) 0.0266(6) Uani 1 1 d .
H7AA H 0.0065 -0.0162 0.2858 0.032 Uiso 1 1 calc R
H7AB H 0.0181 0.0200 0.2133 0.032 Uiso 1 1 calc R
C8A C -0.02710(5) 0.0995(3) 0.20094(19) 0.0290(7) Uani 1 1 d .
H8AA H -0.0366 0.1636 0.1817 0.035 Uiso 1 1 calc R
C9A C -0.02046(5) 0.0204(3) 0.1383(2) 0.0340(7) Uani 1 1 d .
H9AA H -0.0330 -0.0111 0.1147 0.051 Uiso 1 1 calc R
H9AB H -0.0119 -0.0471 0.1553 0.051 Uiso 1 1 calc R
H9AC H -0.0123 0.0688 0.1050 0.051 Uiso 1 1 calc R
C10A C -0.04038(6) 0.0231(3) 0.2509(2) 0.0366(8) Uani 1 1 d .
H10A H -0.0514 -0.0180 0.2242 0.055 Uiso 1 1 calc R
H10B H -0.0468 0.0753 0.2866 0.055 Uiso 1 1 calc R
H10C H -0.0314 -0.0369 0.2740 0.055 Uiso 1 1 calc R
C11A C 0.00819(5) 0.2637(3) 0.17433(18) 0.0272(7) Uani 1 1 d .
H11A H 0.0153 0.3331 0.1981 0.033 Uiso 1 1 calc R
C12A C 0.02593(6) 0.2004(4) 0.1328(2) 0.0376(8) Uani 1 1 d .
H12A H 0.0319 0.2567 0.0984 0.056 Uiso 1 1 calc R
H12B H 0.0202 0.1300 0.1082 0.056 Uiso 1 1 calc R
H12C H 0.0370 0.1743 0.1654 0.056 Uiso 1 1 calc R
C13A C -0.00759(6) 0.3224(3) 0.12456(19) 0.0349(8) Uani 1 1 d .
H13A H -0.0008 0.3894 0.0997 0.052 Uiso 1 1 calc R
H13B H -0.0196 0.3531 0.1517 0.052 Uiso 1 1 calc R
H13C H -0.0125 0.2626 0.0904 0.052 Uiso 1 1 calc R
C14A C 0.07189(5) 0.2918(3) 0.31212(16) 0.0222(6) Uani 1 1 d .
C15A C 0.09167(5) 0.2710(3) 0.28559(17) 0.0257(6) Uani 1 1 d .
H15A H 0.0992 0.2010 0.2998 0.031 Uiso 1 1 calc R
C16A C 0.10082(5) 0.3514(3) 0.23798(18) 0.0285(7) Uani 1 1 d .
H16A H 0.1146 0.3379 0.2203 0.034 Uiso 1 1 calc R
C17A C 0.08924(5) 0.4518(3) 0.21706(18) 0.0284(7) Uani 1 1 d .
H17A H 0.0954 0.5080 0.1855 0.034 Uiso 1 1 calc R
C18A C 0.06888(5) 0.4719(3) 0.24121(17) 0.0259(6) Uani 1 1 d .
H18A H 0.0613 0.5407 0.2254 0.031 Uiso 1 1 calc R
C19A C 0.05933(5) 0.3908(3) 0.28902(16) 0.0228(6) Uani 1 1 d .
C20A C 0.02613(5) 0.4982(3) 0.28832(17) 0.0235(6) Uani 1 1 d .
H20A H 0.0262 0.5016 0.2362 0.028 Uiso 1 1 calc R
H20B H 0.0320 0.5749 0.3065 0.028 Uiso 1 1 calc R
C21A C -0.01442(5) 0.5691(3) 0.2480(2) 0.0313(7) Uani 1 1 d .
H21A H -0.0093 0.5325 0.2031 0.038 Uiso 1 1 calc R
C22A C -0.03834(6) 0.5545(4) 0.2463(2) 0.0424(9) Uani 1 1 d .
H22A H -0.0441 0.5987 0.2059 0.064 Uiso 1 1 calc R
H22B H -0.0444 0.5869 0.2899 0.064 Uiso 1 1 calc R
H22C H -0.0419 0.4688 0.2421 0.064 Uiso 1 1 calc R
C23A C -0.00830(6) 0.7016(3) 0.2441(2) 0.0390(8) Uani 1 1 d .
H23A H -0.0133 0.7358 0.1995 0.058 Uiso 1 1 calc R
H23B H 0.0070 0.7091 0.2468 0.058 Uiso 1 1 calc R
H23C H -0.0147 0.7454 0.2834 0.058 Uiso 1 1 calc R
C24A C -0.00016(6) 0.5949(3) 0.39216(19) 0.0323(7) Uani 1 1 d .
H24A H 0.0051 0.6709 0.3699 0.039 Uiso 1 1 calc R
C25A C 0.01583(6) 0.5584(4) 0.4477(2) 0.0380(8) Uani 1 1 d .
H25A H 0.0185 0.6268 0.4792 0.057 Uiso 1 1 calc R
H25B H 0.0290 0.5346 0.4248 0.057 Uiso 1 1 calc R
H25C H 0.0103 0.4904 0.4751 0.057 Uiso 1 1 calc R
C26A C -0.02163(6) 0.6234(4) 0.4248(2) 0.0409(9) Uani 1 1 d .
H26A H -0.0197 0.6740 0.4666 0.061 Uiso 1 1 calc R
H26B H -0.0286 0.5481 0.4382 0.061 Uiso 1 1 calc R
H26C H -0.0303 0.6665 0.3903 0.061 Uiso 1 1 calc R
C27A C 0.06720(5) 0.2480(3) 0.43889(16) 0.0217(6) Uani 1 1 d .
C28A C 0.08730(5) 0.2765(3) 0.46117(18) 0.0267(6) Uani 1 1 d .
H28A H 0.0985 0.2799 0.4281 0.032 Uiso 1 1 calc R
C29A C 0.09119(5) 0.3003(3) 0.53274(19) 0.0289(7) Uani 1 1 d .
H29A H 0.1049 0.3219 0.5482 0.035 Uiso 1 1 calc R
C30A C 0.07488(5) 0.2920(3) 0.58014(18) 0.0284(7) Uani 1 1 d .
H30A H 0.0776 0.3025 0.6289 0.034 Uiso 1 1 calc R
C31A C 0.05444(5) 0.2683(3) 0.55754(17) 0.0260(6) Uani 1 1 d .
H31A H 0.0434 0.2649 0.5911 0.031 Uiso 1 1 calc R
C32A C 0.04988(5) 0.2495(3) 0.48610(17) 0.0231(6) Uani 1 1 d .
C33A C 0.01218(5) 0.2412(3) 0.50423(17) 0.0269(7) Uani 1 1 d .
H33A H 0.0124 0.3180 0.5308 0.032 Uiso 1 1 calc R
H33B H 0.0127 0.1738 0.5384 0.032 Uiso 1 1 calc R
C34A C -0.02918(6) 0.3168(4) 0.5169(2) 0.0405(9) Uani 1 1 d .
H34A H -0.0221 0.3966 0.5232 0.049 Uiso 1 1 calc R
C35A C -0.05155(6) 0.3471(4) 0.4915(2) 0.0467(10) Uani 1 1 d .
H35A H -0.0583 0.4012 0.5255 0.070 Uiso 1 1 calc R
H35B H -0.0598 0.2726 0.4875 0.070 Uiso 1 1 calc R
H35C H -0.0508 0.3867 0.4455 0.070 Uiso 1 1 calc R
C36A C -0.03033(7) 0.2614(5) 0.5916(2) 0.0536(12) Uani 1 1 d .
H36A H -0.0375 0.3176 0.6233 0.080 Uiso 1 1 calc R
H36B H -0.0161 0.2464 0.6091 0.080 Uiso 1 1 calc R
H36C H -0.0381 0.1852 0.5898 0.080 Uiso 1 1 calc R
C37A C -0.01857(6) 0.0706(4) 0.4732(2) 0.0385(8) Uani 1 1 d .
H37A H -0.0180 0.0625 0.5256 0.046 Uiso 1 1 calc R
C38A C -0.00232(7) -0.0131(4) 0.4426(2) 0.0470(10) Uani 1 1 d .
H38A H -0.0054 -0.0961 0.4572 0.070 Uiso 1 1 calc R
H38B H 0.0117 0.0102 0.4595 0.070 Uiso 1 1 calc R
H38C H -0.0027 -0.0079 0.3911 0.070 Uiso 1 1 calc R
C39A C -0.04072(7) 0.0346(5) 0.4497(3) 0.0562(13) Uani 1 1 d .
H39A H -0.0425 -0.0526 0.4554 0.084 Uiso 1 1 calc R
H39B H -0.0427 0.0563 0.4001 0.084 Uiso 1 1 calc R
H39C H -0.0511 0.0772 0.4786 0.084 Uiso 1 1 calc R
Co1B Co 0.235064(8) 0.72740(5) 0.20476(3) 0.02454(11) Uani 1 1 d .
V1B V 0.276977(8) 0.72436(5) 0.19910(3) 0.02216(10) Uani 1 1 d .
P1B P 0.241066(12) 0.64757(8) 0.10006(4) 0.02589(16) Uani 1 1 d .
P2B P 0.243654(12) 0.63189(8) 0.30127(4) 0.02476(16) Uani 1 1 d .
P3B P 0.240686(13) 0.92060(7) 0.22255(4) 0.02609(16) Uani 1 1 d .
N1B N 0.28205(4) 0.7035(2) 0.09863(14) 0.0262(5) Uani 1 1 d .
N2B N 0.28197(4) 0.5839(2) 0.25836(15) 0.0273(6) Uani 1 1 d .
N3B N 0.28310(4) 0.8849(2) 0.23678(14) 0.0259(6) Uani 1 1 d .
N4B N 0.31193(4) 0.7200(2) 0.19753(15) 0.0241(5) Uani 1 1 d .
N5B N 0.20697(4) 0.7186(3) 0.20476(17) 0.0332(6) Uani 1 1 d .
N6B N 0.18916(5) 0.7112(3) 0.2058(2) 0.0469(8) Uani 1 1 d .
C1B C 0.31767(5) 0.7517(3) 0.12480(17) 0.0238(6) Uani 1 1 d .
C2B C 0.33718(5) 0.7960(3) 0.10559(18) 0.0267(6) Uani 1 1 d .
H2BA H 0.3476 0.8089 0.1406 0.032 Uiso 1 1 calc R
C3B C 0.34165(5) 0.8220(3) 0.03531(19) 0.0300(7) Uani 1 1 d .
H3BA H 0.3549 0.8546 0.0225 0.036 Uiso 1 1 calc R
C4B C 0.32658(5) 0.7999(3) -0.01552(18) 0.0286(7) Uani 1 1 d .
H4BA H 0.3298 0.8141 -0.0637 0.034 Uiso 1 1 calc R
C5B C 0.30669(5) 0.7566(3) 0.00332(17) 0.0268(6) Uani 1 1 d .
H5BA H 0.2965 0.7417 -0.0322 0.032 Uiso 1 1 calc R
C6B C 0.30164(5) 0.7349(3) 0.07403(17) 0.0240(6) Uani 1 1 d .
C7B C 0.26453(5) 0.6928(3) 0.04889(17) 0.0277(7) Uani 1 1 d .
H7BA H 0.2678 0.6314 0.0126 0.033 Uiso 1 1 calc R
H7BB H 0.2620 0.7710 0.0251 0.033 Uiso 1 1 calc R
C8B C 0.24378(6) 0.4790(3) 0.08602(19) 0.0319(7) Uani 1 1 d .
H8BA H 0.2404 0.4624 0.0355 0.038 Uiso 1 1 calc R
C9B C 0.22828(7) 0.4070(4) 0.1303(2) 0.0448(9) Uani 1 1 d .
H9BA H 0.2273 0.3245 0.1120 0.067 Uiso 1 1 calc R
H9BB H 0.2144 0.4453 0.1283 0.067 Uiso 1 1 calc R
H9BC H 0.2332 0.4047 0.1793 0.067 Uiso 1 1 calc R
C10B C 0.26574(6) 0.4311(4) 0.0997(2) 0.0401(8) Uani 1 1 d .
H10D H 0.2660 0.3436 0.0921 0.060 Uiso 1 1 calc R
H10E H 0.2698 0.4488 0.1484 0.060 Uiso 1 1 calc R
H10F H 0.2757 0.4699 0.0674 0.060 Uiso 1 1 calc R
C11B C 0.22042(6) 0.6820(4) 0.0305(2) 0.0368(8) Uani 1 1 d .
H11B H 0.2161 0.7677 0.0383 0.044 Uiso 1 1 calc R
C12B C 0.20037(6) 0.6067(4) 0.0391(2) 0.0458(10) Uani 1 1 d .
H12D H 0.1894 0.6384 0.0080 0.069 Uiso 1 1 calc R
H12E H 0.1956 0.6111 0.0881 0.069 Uiso 1 1 calc R
H12F H 0.2033 0.5225 0.0268 0.069 Uiso 1 1 calc R
C13B C 0.22729(7) 0.6741(4) -0.0467(2) 0.0492(10) Uani 1 1 d .
H13D H 0.2157 0.7005 -0.0771 0.074 Uiso 1 1 calc R
H13E H 0.2310 0.5905 -0.0580 0.074 Uiso 1 1 calc R
H13F H 0.2395 0.7262 -0.0542 0.074 Uiso 1 1 calc R
C14B C 0.31752(5) 0.5957(3) 0.21740(17) 0.0273(7) Uani 1 1 d .
C15B C 0.33674(5) 0.5450(3) 0.2037(2) 0.0336(7) Uani 1 1 d .
H15B H 0.3471 0.5898 0.1788 0.040 Uiso 1 1 calc R
C16B C 0.34119(6) 0.4273(3) 0.2262(2) 0.0386(8) Uani 1 1 d .
H16B H 0.3545 0.3920 0.2168 0.046 Uiso 1 1 calc R
C17B C 0.32595(6) 0.3631(3) 0.2622(2) 0.0379(8) Uani 1 1 d .
H17B H 0.3291 0.2841 0.2785 0.046 Uiso 1 1 calc R
C18B C 0.30615(6) 0.4120(3) 0.27491(19) 0.0331(7) Uani 1 1 d .
H18B H 0.2959 0.3656 0.2991 0.040 Uiso 1 1 calc R
C19B C 0.30125(5) 0.5296(3) 0.25219(17) 0.0270(6) Uani 1 1 d .
C20B C 0.26501(5) 0.5205(3) 0.29525(18) 0.0289(7) Uani 1 1 d .
H20C H 0.2696 0.4947 0.3427 0.035 Uiso 1 1 calc R
H20D H 0.2604 0.4485 0.2684 0.035 Uiso 1 1 calc R
C21B C 0.22307(5) 0.5436(3) 0.34964(19) 0.0314(7) Uani 1 1 d .
H21B H 0.2135 0.6048 0.3712 0.038 Uiso 1 1 calc R
C22B C 0.23119(6) 0.4670(4) 0.4105(2) 0.0414(9) Uani 1 1 d .
H22D H 0.2193 0.4417 0.4400 0.062 Uiso 1 1 calc R
H22E H 0.2411 0.5144 0.4387 0.062 Uiso 1 1 calc R
H22F H 0.2383 0.3955 0.3918 0.062 Uiso 1 1 calc R
C23B C 0.20931(6) 0.4654(3) 0.3031(2) 0.0405(9) Uani 1 1 d .
H23D H 0.1977 0.4319 0.3311 0.061 Uiso 1 1 calc R
H23E H 0.2177 0.3994 0.2835 0.061 Uiso 1 1 calc R
H23F H 0.2036 0.5143 0.2647 0.061 Uiso 1 1 calc R
C24B C 0.25435(5) 0.7313(3) 0.37481(19) 0.0303(7) Uani 1 1 d .
H24B H 0.2592 0.8063 0.3506 0.036 Uiso 1 1 calc R
C25B C 0.23718(6) 0.7739(3) 0.4253(2) 0.0351(8) Uani 1 1 d .
H25D H 0.2422 0.8442 0.4516 0.053 Uiso 1 1 calc R
H25E H 0.2337 0.7088 0.4582 0.053 Uiso 1 1 calc R
H25F H 0.2246 0.7961 0.3984 0.053 Uiso 1 1 calc R
C26B C 0.27342(6) 0.6878(4) 0.4163(2) 0.0383(8) Uani 1 1 d .
H26D H 0.2783 0.7523 0.4476 0.057 Uiso 1 1 calc R
H26E H 0.2847 0.6660 0.3836 0.057 Uiso 1 1 calc R
H26F H 0.2695 0.6170 0.4444 0.057 Uiso 1 1 calc R
C27B C 0.31836(5) 0.8109(3) 0.24955(17) 0.0250(6) Uani 1 1 d .
C28B C 0.33792(5) 0.8139(3) 0.27979(18) 0.0302(7) Uani 1 1 d .
H28B H 0.3479 0.7525 0.2691 0.036 Uiso 1 1 calc R
C29B C 0.34343(6) 0.9071(3) 0.32658(19) 0.0353(8) Uani 1 1 d .
H29B H 0.3569 0.9087 0.3479 0.042 Uiso 1 1 calc R
C30B C 0.32876(6) 0.9966(3) 0.34101(19) 0.0344(8) Uani 1 1 d .
H30B H 0.3325 1.0608 0.3717 0.041 Uiso 1 1 calc R
C31B C 0.30881(5) 0.9938(3) 0.31139(18) 0.0318(7) Uani 1 1 d .
H31B H 0.2990 1.0560 0.3221 0.038 Uiso 1 1 calc R
C32B C 0.30279(5) 0.8993(3) 0.26532(17) 0.0260(6) Uani 1 1 d .
C33B C 0.26708(5) 0.9737(3) 0.25339(18) 0.0276(6) Uani 1 1 d .
H33C H 0.2706 1.0513 0.2303 0.033 Uiso 1 1 calc R
H33D H 0.2667 0.9873 0.3049 0.033 Uiso 1 1 calc R
C34B C 0.22538(5) 0.9963(3) 0.2968(2) 0.0329(7) Uani 1 1 d .
H34B H 0.2322 0.9668 0.3411 0.039 Uiso 1 1 calc R
C35B C 0.22706(6) 1.1335(3) 0.3004(2) 0.0406(9) Uani 1 1 d .
H35D H 0.2204 1.1624 0.3438 0.061 Uiso 1 1 calc R
H35E H 0.2199 1.1691 0.2597 0.061 Uiso 1 1 calc R
H35F H 0.2419 1.1571 0.3000 0.061 Uiso 1 1 calc R
C36B C 0.20240(6) 0.9562(3) 0.3024(2) 0.0394(8) Uani 1 1 d .
H36D H 0.1957 0.9979 0.3419 0.059 Uiso 1 1 calc R
H36E H 0.2018 0.8689 0.3102 0.059 Uiso 1 1 calc R
H36F H 0.1950 0.9762 0.2586 0.059 Uiso 1 1 calc R
C37B C 0.23700(6) 1.0335(3) 0.1505(2) 0.0366(8) Uani 1 1 d .
H37B H 0.2395 1.1157 0.1704 0.044 Uiso 1 1 calc R
C38B C 0.25308(8) 1.0116(4) 0.0919(2) 0.0509(11) Uani 1 1 d .
H38D H 0.2540 1.0835 0.0620 0.076 Uiso 1 1 calc R
H38E H 0.2486 0.9424 0.0634 0.076 Uiso 1 1 calc R
H38F H 0.2669 0.9950 0.1128 0.076 Uiso 1 1 calc R
C39B C 0.21438(8) 1.0292(4) 0.1219(2) 0.0518(11) Uani 1 1 d .
H39D H 0.2129 1.0869 0.0831 0.078 Uiso 1 1 calc R
H39E H 0.2045 1.0503 0.1596 0.078 Uiso 1 1 calc R
H39F H 0.2113 0.9477 0.1048 0.078 Uiso 1 1 calc R
K1 K 0.135870(11) 1.09661(7) 0.10763(4) 0.03052(14) Uani 1 1 d .
O1A O 0.10483(4) 1.2432(3) 0.04240(15) 0.0399(6) Uani 1 1 d .
O2A O 0.09311(4) 1.0348(3) 0.11767(15) 0.0414(6) Uani 1 1 d .
O3A O 0.16610(4) 1.1056(2) -0.00173(14) 0.0399(6) Uani 1 1 d .
O4A O 0.14848(4) 0.8825(2) 0.03632(16) 0.0423(6) Uani 1 1 d .
O5A O 0.15342(4) 1.2771(2) 0.20018(15) 0.0356(5) Uani 1 1 d .
O6A O 0.14824(4) 1.0392(3) 0.24699(15) 0.0411(6) Uani 1 1 d .
N7A N 0.14791(5) 1.3361(3) 0.05062(17) 0.0353(7) Uani 1 1 d .
N8A N 0.12372(5) 0.8573(3) 0.1667(2) 0.0421(8) Uani 1 1 d .
C40A C 0.13103(6) 1.3824(4) 0.0045(2) 0.0423(9) Uani 1 1 d .
H40A H 0.1317 1.3396 -0.0413 0.051 Uiso 1 1 calc R
H40B H 0.1335 1.4691 -0.0047 0.051 Uiso 1 1 calc R
C41A C 0.10919(6) 1.3671(4) 0.0353(2) 0.0425(9) Uani 1 1 d .
H41A H 0.1084 1.4069 0.0819 0.051 Uiso 1 1 calc R
H41B H 0.0986 1.4052 0.0040 0.051 Uiso 1 1 calc R
C42A C 0.08363(6) 1.2240(4) 0.0664(2) 0.0433(9) Uani 1 1 d .
H42A H 0.0736 1.2641 0.0342 0.052 Uiso 1 1 calc R
H42B H 0.0818 1.2584 0.1141 0.052 Uiso 1 1 calc R
C43A C 0.07970(6) 1.0924(4) 0.0678(2) 0.0420(9) Uani 1 1 d .
H43A H 0.0648 1.0770 0.0804 0.050 Uiso 1 1 calc R
H43B H 0.0823 1.0581 0.0204 0.050 Uiso 1 1 calc R
C44A C 0.08735(7) 0.9136(4) 0.1284(3) 0.0493(10) Uani 1 1 d .
H44A H 0.0890 0.8676 0.0840 0.059 Uiso 1 1 calc R
H44B H 0.0724 0.9089 0.1433 0.059 Uiso 1 1 calc R
C45A C 0.10143(6) 0.8602(4) 0.1850(3) 0.0480(10) Uani 1 1 d .
H45A H 0.0997 0.9077 0.2288 0.058 Uiso 1 1 calc R
H45B H 0.0967 0.7768 0.1950 0.058 Uiso 1 1 calc R
C46A C 0.16746(6) 1.3196(4) 0.0085(2) 0.0422(9) Uani 1 1 d .
H46A H 0.1795 1.3081 0.0411 0.051 Uiso 1 1 calc R
H46B H 0.1701 1.3940 -0.0189 0.051 Uiso 1 1 calc R
C47A C 0.16658(6) 1.2141(4) -0.0414(2) 0.0409(9) Uani 1 1 d .
H47A H 0.1538 1.2198 -0.0712 0.049 Uiso 1 1 calc R
H47B H 0.1791 1.2147 -0.0726 0.049 Uiso 1 1 calc R
C48A C 0.16630(8) 1.0047(4) -0.0476(2) 0.0505(10) Uani 1 1 d .
H48A H 0.1787 1.0091 -0.0792 0.061 Uiso 1 1 calc R
H48B H 0.1534 1.0045 -0.0770 0.061 Uiso 1 1 calc R
C49A C 0.16727(7) 0.8923(4) -0.0043(2) 0.0492(10) Uani 1 1 d .
H49A H 0.1687 0.8211 -0.0355 0.059 Uiso 1 1 calc R
H49B H 0.1797 0.8951 0.0272 0.059 Uiso 1 1 calc R
C50A C 0.14827(8) 0.7740(4) 0.0765(3) 0.0507(11) Uani 1 1 d .
H50A H 0.1599 0.7752 0.1113 0.061 Uiso 1 1 calc R
H50B H 0.1504 0.7038 0.0451 0.061 Uiso 1 1 calc R
C51A C 0.12754(8) 0.7630(4) 0.1137(3) 0.0533(11) Uani 1 1 d .
H51A H 0.1161 0.7659 0.0783 0.064 Uiso 1 1 calc R
H51B H 0.1269 0.6832 0.1371 0.064 Uiso 1 1 calc R
C52A C 0.15177(7) 1.4223(3) 0.1076(2) 0.0445(9) Uani 1 1 d .
H52A H 0.1381 1.4495 0.1267 0.053 Uiso 1 1 calc R
H52B H 0.1590 1.4938 0.0880 0.053 Uiso 1 1 calc R
C53A C 0.16491(7) 1.3712(4) 0.1673(2) 0.0470(10) Uani 1 1 d .
H53A H 0.1784 1.3395 0.1487 0.056 Uiso 1 1 calc R
H53B H 0.1681 1.4354 0.2020 0.056 Uiso 1 1 calc R
C54A C 0.16439(6) 1.2306(4) 0.2602(2) 0.0412(9) Uani 1 1 d .
H54A H 0.1673 1.2965 0.2940 0.049 Uiso 1 1 calc R
H54B H 0.1780 1.1953 0.2453 0.049 Uiso 1 1 calc R
C55A C 0.15117(6) 1.1364(4) 0.2943(2) 0.0426(9) Uani 1 1 d .
H55A H 0.1581 1.1072 0.3377 0.051 Uiso 1 1 calc R
H55B H 0.1374 1.1710 0.3075 0.051 Uiso 1 1 calc R
C56A C 0.13732(8) 0.9423(4) 0.2805(2) 0.0519(11) Uani 1 1 d .
H56A H 0.1229 0.9682 0.2934 0.062 Uiso 1 1 calc R
H56B H 0.1448 0.9184 0.3241 0.062 Uiso 1 1 calc R
C57A C 0.13628(8) 0.8360(4) 0.2301(3) 0.0522(11) Uani 1 1 d .
H57A H 0.1508 0.8146 0.2157 0.063 Uiso 1 1 calc R
H57B H 0.1303 0.7658 0.2555 0.063 Uiso 1 1 calc R
K2 K 0.124278(11) 1.71980(6) -0.46777(4) 0.02613(13) Uani 1 1 d .
O1B O 0.09766(3) 1.5859(2) -0.55021(13) 0.0295(5) Uani 1 1 d .
O2B O 0.13817(4) 1.6428(2) -0.60301(13) 0.0310(5) Uani 1 1 d .
O3B O 0.11233(4) 1.6292(2) -0.33645(13) 0.0319(5) Uani 1 1 d .
O4B O 0.15416(4) 1.5984(2) -0.39088(14) 0.0326(5) Uani 1 1 d .
O5B O 0.10008(4) 1.9279(2) -0.45594(15) 0.0364(6) Uani 1 1 d .
O6B O 0.14448(4) 1.9388(2) -0.46351(16) 0.0417(6) Uani 1 1 d .
N7B N 0.07851(4) 1.7064(3) -0.43076(16) 0.0285(6) Uani 1 1 d .
N8B N 0.17036(5) 1.7374(3) -0.50569(18) 0.0346(7) Uani 1 1 d .
C40B C 0.06958(5) 1.6011(3) -0.4658(2) 0.0329(7) Uani 1 1 d .
H40C H 0.0541 1.6040 -0.4614 0.039 Uiso 1 1 calc R
H40D H 0.0745 1.5275 -0.4414 0.039 Uiso 1 1 calc R
C41B C 0.07525(5) 1.5916(3) -0.54306(19) 0.0303(7) Uani 1 1 d .
H41C H 0.0688 1.5182 -0.5635 0.036 Uiso 1 1 calc R
H41D H 0.0698 1.6626 -0.5688 0.036 Uiso 1 1 calc R
C42B C 0.10338(5) 1.5652(3) -0.62144(18) 0.0308(7) Uani 1 1 d .
H42C H 0.0999 1.6370 -0.6502 0.037 Uiso 1 1 calc R
H42D H 0.0954 1.4956 -0.6402 0.037 Uiso 1 1 calc R
C43B C 0.12657(5) 1.5400(3) -0.62623(19) 0.0308(7) Uani 1 1 d .
H43C H 0.1301 1.4694 -0.5966 0.037 Uiso 1 1 calc R
H43D H 0.1304 1.5209 -0.6755 0.037 Uiso 1 1 calc R
C44B C 0.16006(5) 1.6286(4) -0.6160(2) 0.0364(8) Uani 1 1 d .
H44C H 0.1627 1.6269 -0.6674 0.044 Uiso 1 1 calc R
H44D H 0.1650 1.5514 -0.5957 0.044 Uiso 1 1 calc R
C45B C 0.17190(6) 1.7325(4) -0.5830(2) 0.0392(8) Uani 1 1 d .
H45C H 0.1869 1.7263 -0.5963 0.047 Uiso 1 1 calc R
H45D H 0.1664 1.8090 -0.6027 0.047 Uiso 1 1 calc R
C46B C 0.07676(6) 1.6936(4) -0.35328(19) 0.0352(8) Uani 1 1 d .
H46C H 0.0620 1.6741 -0.3412 0.042 Uiso 1 1 calc R
H46D H 0.0802 1.7720 -0.3311 0.042 Uiso 1 1 calc R
C47B C 0.09098(6) 1.5974(3) -0.3226(2) 0.0344(8) Uani 1 1 d .
H47C H 0.0887 1.5911 -0.2712 0.041 Uiso 1 1 calc R
H47D H 0.0877 1.5182 -0.3441 0.041 Uiso 1 1 calc R
C48B C 0.12612(5) 1.5350(3) -0.3150(2) 0.0335(8) Uani 1 1 d .
H48C H 0.1241 1.4638 -0.3457 0.040 Uiso 1 1 calc R
H48D H 0.1228 1.5110 -0.2660 0.040 Uiso 1 1 calc R
C49B C 0.14854(6) 1.5765(3) -0.31938(19) 0.0340(8) Uani 1 1 d .
H49C H 0.1503 1.6514 -0.2916 0.041 Uiso 1 1 calc R
H49D H 0.1579 1.5141 -0.2992 0.041 Uiso 1 1 calc R
C50B C 0.17629(5) 1.6179(4) -0.3964(2) 0.0404(9) Uani 1 1 d .
H50C H 0.1840 1.5472 -0.3777 0.048 Uiso 1 1 calc R
H50D H 0.1804 1.6897 -0.3686 0.048 Uiso 1 1 calc R
C51B C 0.18175(5) 1.6367(4) -0.4732(2) 0.0400(9) Uani 1 1 d .
H51C H 0.1971 1.6518 -0.4772 0.048 Uiso 1 1 calc R
H51D H 0.1786 1.5618 -0.4995 0.048 Uiso 1 1 calc R
C52B C 0.06785(5) 1.8163(3) -0.45486(19) 0.0323(7) Uani 1 1 d .
H52C H 0.0533 1.8164 -0.4366 0.039 Uiso 1 1 calc R
H52D H 0.0671 1.8153 -0.5069 0.039 Uiso 1 1 calc R
C53B C 0.07875(6) 1.9311(3) -0.4315(2) 0.0382(8) Uani 1 1 d .
H53C H 0.0714 2.0022 -0.4513 0.046 Uiso 1 1 calc R
H53D H 0.0785 1.9373 -0.3795 0.046 Uiso 1 1 calc R
C54B C 0.11220(7) 2.0203(4) -0.4251(3) 0.0524(11) Uani 1 1 d .
H54C H 0.1163 1.9969 -0.3767 0.063 Uiso 1 1 calc R
H54D H 0.1038 2.0955 -0.4224 0.063 Uiso 1 1 calc R
C55B C 0.13123(7) 2.0413(3) -0.4679(3) 0.0526(12) Uani 1 1 d .
H55C H 0.1272 2.0558 -0.5175 0.063 Uiso 1 1 calc R
H55D H 0.1388 2.1134 -0.4503 0.063 Uiso 1 1 calc R
C56B C 0.16444(7) 1.9593(4) -0.4941(2) 0.0447(10) Uani 1 1 d .
H56C H 0.1708 2.0334 -0.4741 0.054 Uiso 1 1 calc R
H56D H 0.1629 1.9707 -0.5456 0.054 Uiso 1 1 calc R
C57B C 0.17845(6) 1.8526(4) -0.4794(2) 0.0418(9) Uani 1 1 d .
H57C H 0.1924 1.8676 -0.5011 0.050 Uiso 1 1 calc R
H57D H 0.1805 1.8461 -0.4279 0.050 Uiso 1 1 calc R
O7A O 0.12254(8) 1.6411(5) -0.0908(3) 0.111(2) Uani 1 1 d .
C58A C 0.10259(9) 1.6754(5) -0.0691(3) 0.0708(16) Uani 1 1 d .
H58C H 0.1006 1.6583 -0.0183 0.085 Uiso 1 1 calc R
H58D H 0.0917 1.6314 -0.0960 0.085 Uiso 1 1 calc R
C59A C 0.10113(9) 1.8107(5) -0.0831(3) 0.0682(14) Uani 1 1 d .
H59C H 0.1080 1.8584 -0.0455 0.082 Uiso 1 1 calc R
H59D H 0.0864 1.8376 -0.0887 0.082 Uiso 1 1 calc R
C60A C 0.11326(9) 1.8180(6) -0.1524(3) 0.0691(15) Uani 1 1 d .
H60C H 0.1041 1.7998 -0.1932 0.083 Uiso 1 1 calc R
H60D H 0.1197 1.8986 -0.1590 0.083 Uiso 1 1 calc R
C61A C 0.12947(13) 1.7236(6) -0.1426(4) 0.098(3) Uani 1 1 d .
H61C H 0.1319 1.6808 -0.1876 0.117 Uiso 1 1 calc R
H61D H 0.1429 1.7611 -0.1276 0.117 Uiso 1 1 calc R
O7B O -0.09279(16) -0.3344(9) 0.3241(6) 0.206(4) Uiso 1 1 d .
C58B C -0.10568(17) -0.2672(9) 0.2793(6) 0.130(3) Uiso 1 1 d .
H58A H -0.1024 -0.2906 0.2302 0.156 Uiso 1 1 calc R
H58B H -0.1205 -0.2907 0.2884 0.156 Uiso 1 1 calc R
C59B C -0.1043(2) -0.1424(12) 0.2842(8) 0.183(5) Uiso 1 1 d .
H59A H -0.1184 -0.1055 0.2873 0.219 Uiso 1 1 calc R
H59B H -0.0968 -0.1083 0.2430 0.219 Uiso 1 1 calc R
C60B C -0.09289(17) -0.1233(9) 0.3461(6) 0.141(4) Uiso 1 1 d .
H60A H -0.1021 -0.1248 0.3882 0.169 Uiso 1 1 calc R
H60B H -0.0851 -0.0460 0.3448 0.169 Uiso 1 1 calc R
C61B C -0.07845(18) -0.2288(10) 0.3444(7) 0.143(4) Uiso 1 1 d .
H61A H -0.0719 -0.2424 0.3911 0.172 Uiso 1 1 calc R
H61B H -0.0672 -0.2171 0.3090 0.172 Uiso 1 1 calc R

loop_
_atom_site_aniso_label
_atom_site_aniso_U_11
_atom_site_aniso_U_22
_atom_site_aniso_U_33
_atom_site_aniso_U_23
_atom_site_aniso_U_13
_atom_site_aniso_U_12
Co1A 0.0196(2) 0.0261(3) 0.0208(2) 0.00002(18) -0.00014(19) 0.00043(18)
V1A 0.0189(2) 0.0213(2) 0.0184(2) 0.00099(18) -0.00026(19) 0.00036(18)
P1A 0.0201(3) 0.0237(4) 0.0230(4) -0.0008(3) -0.0026(3) 0.0016(3)
P2A 0.0210(3) 0.0230(4) 0.0237(4) -0.0021(3) -0.0017(3) 0.0031(3)
P3A 0.0207(3) 0.0395(5) 0.0224(4) 0.0044(3) 0.0006(3) -0.0018(3)
N1A 0.0207(11) 0.0232(13) 0.0264(13) -0.0014(10) -0.0067(10) 0.0028(9)
N2A 0.0204(11) 0.0210(13) 0.0252(13) 0.0037(9) -0.0025(10) 0.0019(9)
N3A 0.0211(12) 0.0293(14) 0.0192(12) 0.0015(10) 0.0004(10) 0.0014(10)
N4A 0.0193(11) 0.0204(12) 0.0207(12) 0.0005(9) -0.0017(9) -0.0001(9)
N5A 0.0235(14) 0.0392(17) 0.0279(15) 0.0024(12) 0.0004(11) 0.0037(11)
N6A 0.0240(14) 0.055(2) 0.0402(18) 0.0004(14) 0.0000(13) 0.0024(13)
C1A 0.0207(13) 0.0251(15) 0.0232(15) 0.0014(11) -0.0009(12) 0.0015(11)
C2A 0.0218(14) 0.0279(16) 0.0245(15) 0.0002(12) -0.0009(12) 0.0009(12)
C3A 0.0283(15) 0.0290(17) 0.0317(17) 0.0027(13) -0.0018(13) 0.0062(12)
C4A 0.0336(16) 0.0225(16) 0.0313(17) 0.0009(12) -0.0021(14) 0.0039(13)
C5A 0.0281(15) 0.0236(16) 0.0308(17) -0.0012(12) -0.0039(13) 0.0018(12)
C6A 0.0233(13) 0.0224(15) 0.0251(15) 0.0016(11) 0.0004(12) 0.0026(11)
C7A 0.0235(14) 0.0300(17) 0.0264(17) -0.0036(12) -0.0051(12) 0.0006(12)
C8A 0.0259(14) 0.0293(17) 0.0317(17) 0.0011(13) -0.0078(14) -0.0008(12)
C9A 0.0324(17) 0.0356(19) 0.0341(19) -0.0089(14) -0.0094(14) 0.0003(14)
C10A 0.0293(16) 0.037(2) 0.043(2) 0.0011(16) -0.0038(15) -0.0084(14)
C11A 0.0297(16) 0.0290(17) 0.0228(15) -0.0008(12) -0.0022(13) -0.0004(12)
C12A 0.0346(18) 0.048(2) 0.0300(18) -0.0018(15) 0.0065(15) 0.0019(16)
C13A 0.044(2) 0.0342(19) 0.0270(18) 0.0079(13) -0.0043(15) 0.0037(15)
C14A 0.0215(13) 0.0239(15) 0.0212(14) -0.0035(11) -0.0002(11) -0.0008(11)
C15A 0.0205(14) 0.0295(17) 0.0269(16) -0.0006(12) 0.0015(12) 0.0006(12)
C16A 0.0225(14) 0.0342(18) 0.0287(17) -0.0023(13) 0.0054(12) -0.0028(12)
C17A 0.0303(15) 0.0275(16) 0.0273(17) -0.0003(12) 0.0025(13) -0.0044(12)
C18A 0.0267(15) 0.0284(17) 0.0227(15) 0.0007(12) 0.0016(12) -0.0005(12)
C19A 0.0237(14) 0.0231(15) 0.0215(15) -0.0027(11) -0.0018(11) -0.0025(11)
C20A 0.0233(14) 0.0210(15) 0.0262(16) 0.0032(11) 0.0031(12) 0.0023(11)
C21A 0.0265(16) 0.0324(18) 0.0349(18) 0.0014(14) -0.0038(14) 0.0063(13)
C22A 0.0336(19) 0.042(2) 0.052(2) 0.0119(18) -0.0114(17) 0.0061(15)
C23A 0.0390(19) 0.031(2) 0.047(2) 0.0073(16) -0.0043(17) 0.0044(14)
C24A 0.0317(17) 0.0315(18) 0.0336(18) -0.0074(14) -0.0008(14) 0.0019(14)
C25A 0.0383(19) 0.044(2) 0.0317(19) -0.0065(15) -0.0035(15) 0.0048(15)
C26A 0.0341(18) 0.043(2) 0.046(2) -0.0120(17) 0.0058(17) 0.0056(15)
C27A 0.0232(14) 0.0204(15) 0.0214(15) 0.0006(11) -0.0037(11) 0.0033(11)
C28A 0.0231(14) 0.0283(17) 0.0286(17) 0.0003(12) -0.0005(13) 0.0017(12)
C29A 0.0253(15) 0.0294(17) 0.0319(17) -0.0025(13) -0.0095(13) -0.0035(12)
C30A 0.0330(17) 0.0259(17) 0.0264(16) -0.0020(12) -0.0069(13) 0.0012(12)
C31A 0.0282(15) 0.0261(16) 0.0236(15) 0.0004(12) 0.0016(12) -0.0002(12)
C32A 0.0236(14) 0.0220(15) 0.0237(15) 0.0032(11) 0.0004(12) 0.0009(11)
C33A 0.0235(15) 0.0388(19) 0.0184(14) 0.0044(12) -0.0020(12) -0.0007(12)
C34A 0.0239(16) 0.067(3) 0.0305(19) -0.0043(17) 0.0037(14) 0.0049(16)
C35A 0.0246(17) 0.072(3) 0.043(2) -0.005(2) 0.0040(16) 0.0063(17)
C36A 0.035(2) 0.094(4) 0.032(2) -0.002(2) 0.0088(17) 0.007(2)
C37A 0.040(2) 0.046(2) 0.0298(19) 0.0106(15) -0.0008(15) -0.0141(16)
C38A 0.058(3) 0.039(2) 0.044(2) 0.0047(17) 0.008(2) -0.0127(18)
C39A 0.046(2) 0.071(3) 0.051(3) 0.020(2) -0.006(2) -0.031(2)
Co1B 0.0242(2) 0.0264(3) 0.0230(3) -0.0015(2) 0.0013(2) -0.00230(19)
V1B 0.0243(2) 0.0227(3) 0.0195(2) -0.00141(19) 0.0031(2) -0.00123(18)
P1B 0.0234(3) 0.0300(4) 0.0243(4) -0.0042(3) 0.0008(3) -0.0035(3)
P2B 0.0236(3) 0.0283(4) 0.0224(4) -0.0011(3) 0.0020(3) -0.0040(3)
P3B 0.0259(4) 0.0261(4) 0.0262(4) 0.0000(3) 0.0031(3) -0.0003(3)
N1B 0.0234(12) 0.0342(15) 0.0211(13) -0.0034(11) 0.0014(11) -0.0044(10)
N2B 0.0299(14) 0.0277(14) 0.0243(14) 0.0050(11) 0.0027(11) 0.0002(11)
N3B 0.0271(13) 0.0250(14) 0.0258(14) -0.0038(10) 0.0051(11) -0.0013(10)
N4B 0.0283(13) 0.0236(13) 0.0206(12) -0.0005(10) 0.0020(11) 0.0025(10)
N5B 0.0274(14) 0.0405(16) 0.0318(15) -0.0039(12) 0.0012(12) 0.0006(11)
N6B 0.0292(16) 0.065(2) 0.046(2) -0.0109(17) 0.0001(15) 0.0002(14)
C1B 0.0225(14) 0.0261(16) 0.0229(16) -0.0010(11) 0.0033(12) 0.0024(11)
C2B 0.0246(14) 0.0289(16) 0.0266(16) -0.0001(12) 0.0023(13) 0.0034(12)
C3B 0.0269(15) 0.0283(17) 0.0348(18) 0.0036(13) 0.0080(14) 0.0023(12)
C4B 0.0352(17) 0.0258(16) 0.0247(16) 0.0030(12) 0.0069(13) 0.0069(13)
C5B 0.0285(15) 0.0281(17) 0.0239(16) -0.0009(12) 0.0023(13) 0.0023(12)
C6B 0.0247(15) 0.0227(15) 0.0247(16) -0.0005(11) 0.0037(12) 0.0038(11)
C7B 0.0279(15) 0.0339(18) 0.0213(15) -0.0045(12) -0.0011(12) -0.0042(13)
C8B 0.0381(18) 0.0293(18) 0.0281(17) -0.0056(13) -0.0011(14) -0.0022(13)
C9B 0.050(2) 0.034(2) 0.050(2) -0.0006(17) 0.0048(19) -0.0069(17)
C10B 0.044(2) 0.041(2) 0.036(2) -0.0112(16) -0.0042(17) 0.0058(16)
C11B 0.0346(18) 0.041(2) 0.0352(19) -0.0067(15) -0.0111(15) 0.0009(15)
C12B 0.0316(18) 0.061(3) 0.044(2) -0.0120(19) -0.0055(17) 0.0009(17)
C13B 0.043(2) 0.070(3) 0.034(2) 0.003(2) -0.0096(18) -0.011(2)
C14B 0.0299(15) 0.0273(16) 0.0248(16) 0.0038(12) 0.0006(13) 0.0009(12)
C15B 0.0291(16) 0.0374(19) 0.0344(18) 0.0055(15) 0.0062(14) 0.0049(13)
C16B 0.0331(17) 0.038(2) 0.045(2) 0.0057(16) 0.0048(16) 0.0151(15)
C17B 0.047(2) 0.0324(19) 0.034(2) 0.0090(14) 0.0016(16) 0.0113(16)
C18B 0.0364(18) 0.0322(19) 0.0308(17) 0.0049(13) 0.0047(14) 0.0038(14)
C19B 0.0317(16) 0.0268(16) 0.0226(15) 0.0004(12) 0.0015(13) -0.0008(12)
C20B 0.0321(16) 0.0276(17) 0.0269(16) 0.0083(13) 0.0036(13) 0.0007(13)
C21B 0.0274(15) 0.0375(18) 0.0292(17) 0.0030(14) 0.0044(13) -0.0041(13)
C22B 0.044(2) 0.047(2) 0.0329(19) 0.0131(17) -0.0006(16) -0.0127(17)
C23B 0.0380(19) 0.038(2) 0.046(2) 0.0005(17) -0.0007(17) -0.0152(15)
C24B 0.0262(15) 0.0370(19) 0.0278(17) -0.0005(13) -0.0022(13) -0.0034(13)
C25B 0.0370(18) 0.041(2) 0.0270(17) -0.0046(14) 0.0043(15) -0.0008(15)
C26B 0.0304(17) 0.052(2) 0.0325(19) -0.0010(16) -0.0044(15) -0.0032(15)
C27B 0.0284(15) 0.0269(16) 0.0198(14) 0.0030(12) 0.0024(12) -0.0023(12)
C28B 0.0269(15) 0.039(2) 0.0245(16) 0.0045(13) 0.0005(13) -0.0006(13)
C29B 0.0346(18) 0.043(2) 0.0283(18) 0.0046(15) -0.0057(14) -0.0112(15)
C30B 0.0386(18) 0.0374(19) 0.0273(17) -0.0048(13) 0.0002(14) -0.0132(14)
C31B 0.0336(16) 0.0335(18) 0.0284(17) -0.0041(13) 0.0045(14) -0.0067(13)
C32B 0.0285(15) 0.0286(17) 0.0209(15) -0.0011(12) 0.0039(12) -0.0048(12)
C33B 0.0263(15) 0.0262(16) 0.0302(17) -0.0073(13) 0.0021(13) -0.0022(12)
C34B 0.0294(16) 0.0338(19) 0.0355(19) -0.0035(14) 0.0070(14) 0.0029(13)
C35B 0.045(2) 0.033(2) 0.043(2) -0.0057(16) 0.0103(18) 0.0078(15)
C36B 0.0325(17) 0.040(2) 0.046(2) -0.0025(17) 0.0129(16) 0.0068(15)
C37B 0.048(2) 0.0330(19) 0.0288(18) 0.0059(14) 0.0009(16) 0.0028(15)
C38B 0.076(3) 0.042(2) 0.035(2) 0.0040(17) 0.016(2) 0.003(2)
C39B 0.065(3) 0.049(3) 0.042(2) 0.0052(18) -0.014(2) 0.007(2)
K1 0.0266(3) 0.0350(4) 0.0300(3) 0.0017(3) 0.0002(3) -0.0018(3)
O1A 0.0298(13) 0.0498(16) 0.0401(15) 0.0019(12) 0.0023(11) 0.0101(11)
O2A 0.0295(12) 0.0508(16) 0.0438(16) -0.0054(12) -0.0066(11) -0.0078(11)
O3A 0.0439(15) 0.0406(15) 0.0351(14) 0.0037(11) 0.0058(12) 0.0054(11)
O4A 0.0415(15) 0.0376(15) 0.0478(16) 0.0024(12) 0.0053(13) 0.0060(11)
O5A 0.0271(11) 0.0456(14) 0.0342(13) 0.0016(11) -0.0040(11) -0.0056(10)
O6A 0.0399(14) 0.0476(16) 0.0357(14) 0.0076(12) -0.0037(11) -0.0021(12)
N7A 0.0350(16) 0.0382(17) 0.0327(16) 0.0048(12) 0.0056(13) 0.0000(13)
N8A 0.0421(18) 0.0355(18) 0.049(2) 0.0046(14) 0.0053(15) -0.0040(14)
C40A 0.045(2) 0.045(2) 0.037(2) 0.0094(17) 0.0071(17) 0.0077(17)
C41A 0.040(2) 0.045(2) 0.043(2) 0.0037(17) 0.0038(17) 0.0118(16)
C42A 0.0277(18) 0.061(3) 0.042(2) -0.0078(18) -0.0049(16) 0.0064(16)
C43A 0.0251(16) 0.058(3) 0.042(2) -0.0105(18) -0.0037(16) 0.0013(16)
C44A 0.039(2) 0.051(3) 0.057(3) -0.006(2) 0.0043(19) -0.0171(18)
C45A 0.039(2) 0.050(2) 0.055(3) 0.0057(19) 0.0100(19) -0.0117(17)
C46A 0.0346(19) 0.050(2) 0.042(2) 0.0056(17) 0.0081(17) -0.0064(17)
C47A 0.0381(19) 0.048(2) 0.037(2) 0.0045(17) 0.0120(17) 0.0037(16)
C48A 0.065(3) 0.047(2) 0.040(2) -0.0016(18) 0.015(2) 0.008(2)
C49A 0.051(2) 0.050(3) 0.047(2) -0.0027(19) 0.009(2) 0.0103(19)
C50A 0.059(3) 0.041(2) 0.052(3) 0.0030(18) 0.004(2) 0.0104(19)
C51A 0.062(3) 0.035(2) 0.063(3) -0.0004(19) 0.009(2) -0.0078(19)
C52A 0.052(2) 0.033(2) 0.049(2) 0.0035(17) 0.005(2) -0.0062(16)
C53A 0.045(2) 0.048(2) 0.048(2) -0.0035(18) 0.0015(19) -0.0190(18)
C54A 0.0341(18) 0.054(2) 0.036(2) -0.0030(17) -0.0069(16) -0.0016(16)
C55A 0.0356(18) 0.061(3) 0.0312(19) 0.0020(17) -0.0047(16) 0.0029(17)
C56A 0.054(2) 0.064(3) 0.038(2) 0.019(2) -0.0020(19) -0.004(2)
C57A 0.057(3) 0.043(2) 0.056(3) 0.017(2) 0.001(2) 0.0014(19)
K2 0.0247(3) 0.0252(3) 0.0285(3) -0.0002(3) -0.0007(2) -0.0009(2)
O1B 0.0217(10) 0.0382(13) 0.0284(12) -0.0046(10) 0.0002(9) -0.0033(9)
O2B 0.0237(11) 0.0322(13) 0.0372(13) -0.0056(10) 0.0030(10) -0.0008(9)
O3B 0.0296(12) 0.0340(13) 0.0321(13) 0.0055(10) 0.0009(10) 0.0059(10)
O4B 0.0271(11) 0.0392(14) 0.0316(13) 0.0047(10) -0.0045(10) -0.0023(9)
O5B 0.0386(13) 0.0256(12) 0.0450(15) -0.0049(10) -0.0090(12) 0.0018(10)
O6B 0.0392(14) 0.0277(13) 0.0582(18) 0.0085(12) -0.0131(13) -0.0074(10)
N7B 0.0257(13) 0.0298(15) 0.0301(15) 0.0045(11) 0.0010(11) 0.0069(11)
N8B 0.0263(14) 0.0344(17) 0.0432(18) 0.0070(13) -0.0040(13) -0.0056(12)
C40B 0.0277(15) 0.0299(18) 0.041(2) 0.0038(14) 0.0060(15) 0.0015(13)
C41B 0.0216(14) 0.0326(18) 0.0368(19) -0.0016(14) -0.0043(13) -0.0016(12)
C42B 0.0317(17) 0.0332(18) 0.0276(17) -0.0051(13) -0.0040(13) -0.0025(13)
C43B 0.0317(17) 0.0258(17) 0.0349(19) -0.0045(13) -0.0012(14) 0.0008(13)
C44B 0.0255(16) 0.050(2) 0.0340(19) -0.0007(16) 0.0045(14) 0.0067(15)
C45B 0.0241(16) 0.050(2) 0.044(2) 0.0094(17) 0.0053(15) -0.0052(15)
C46B 0.0346(18) 0.042(2) 0.0287(18) 0.0052(14) 0.0063(14) 0.0110(15)
C47B 0.0326(17) 0.037(2) 0.0337(18) 0.0082(14) 0.0032(14) 0.0046(14)
C48B 0.0330(17) 0.0315(18) 0.036(2) 0.0089(14) -0.0031(14) 0.0043(14)
C49B 0.0336(18) 0.039(2) 0.0296(18) 0.0065(14) -0.0059(14) 0.0019(14)
C50B 0.0249(16) 0.050(2) 0.046(2) 0.0113(18) -0.0094(16) -0.0040(15)
C51B 0.0218(15) 0.048(2) 0.051(2) 0.0146(18) -0.0005(15) 0.0005(14)
C52B 0.0286(16) 0.0350(19) 0.0333(18) 0.0061(14) 0.0058(14) 0.0107(14)
C53B 0.044(2) 0.0310(19) 0.040(2) -0.0010(15) 0.0048(17) 0.0103(15)
C54B 0.058(3) 0.027(2) 0.072(3) -0.0111(19) -0.019(2) 0.0052(18)
C55B 0.054(2) 0.022(2) 0.082(3) 0.0087(19) -0.020(2) -0.0075(16)
C56B 0.046(2) 0.034(2) 0.053(2) 0.0068(17) -0.0090(19) -0.0161(17)
C57B 0.0315(18) 0.044(2) 0.050(2) 0.0044(18) -0.0094(17) -0.0137(15)
O7A 0.095(4) 0.110(4) 0.129(5) 0.041(3) 0.048(3) 0.036(3)
C58A 0.065(3) 0.071(4) 0.076(4) 0.021(3) 0.017(3) 0.016(3)
C59A 0.060(3) 0.072(4) 0.072(4) 0.000(3) 0.015(3) 0.009(3)
C60A 0.061(3) 0.086(4) 0.060(3) 0.012(3) 0.014(3) -0.002(3)
C61A 0.122(6) 0.075(5) 0.096(5) 0.009(4) 0.050(5) 0.013(4)

loop_
_atom_type_symbol
_atom_type_description
_atom_type_scat_dispersion_real
_atom_type_scat_dispersion_imag
_atom_type_scat_source
C C 0.0181 0.0091 'International Tables Vol C Tables 4.2.6.8 and 6.1.1.4'
H H 0.0000 0.0000 'International Tables Vol C Tables 4.2.6.8 and 6.1.1.4'
N N 0.0311 0.0180 'International Tables Vol C Tables 4.2.6.8 and 6.1.1.4'
O O 0.0492 0.0322 'International Tables Vol C Tables 4.2.6.8 and 6.1.1.4'
P P 0.2955 0.4335 'International Tables Vol C Tables 4.2.6.8 and 6.1.1.4'
K K 0.3868 1.0657 'International Tables Vol C Tables 4.2.6.8 and 6.1.1.4'
V V 0.0687 2.1097 'International Tables Vol C Tables 4.2.6.8 and 6.1.1.4'
Co Co -2.3653 3.6143 'International Tables Vol C Tables 4.2.6.8 and 6.1.1.4'

loop_
_geom_angle_atom_site_label_1
_geom_angle_atom_site_label_2
_geom_angle_atom_site_label_3
_geom_angle
N5A Co1A P1A 96.93(10)
N5A Co1A P2A 105.96(10)
P1A Co1A P2A 109.29(4)
N5A Co1A P3A 99.60(10)
P1A Co1A P3A 124.97(4)
P2A Co1A P3A 115.63(4)
N5A Co1A V1A 171.11(10)
P1A Co1A V1A 76.52(3)
P2A Co1A V1A 82.10(3)
P3A Co1A V1A 79.77(3)
N3A V1A N1A 117.35(11)
N3A V1A N2A 117.03(11)
N1A V1A N2A 115.89(11)
N3A V1A N4A 79.17(10)
N1A V1A N4A 79.05(10)
N2A V1A N4A 80.29(10)
N3A V1A Co1A 101.80(8)
N1A V1A Co1A 100.41(8)
N2A V1A Co1A 99.26(8)
N4A V1A Co1A 179.03(7)
C7A P1A C8A 99.48(14)
C7A P1A C11A 100.54(15)
C8A P1A C11A 102.14(15)
C7A P1A Co1A 119.30(11)
C8A P1A Co1A 118.64(11)
C11A P1A Co1A 113.73(11)
C24A P2A C20A 96.28(15)
C24A P2A C21A 100.14(16)
C20A P2A C21A 95.58(14)
C24A P2A Co1A 122.88(12)
C20A P2A Co1A 118.29(10)
C21A P2A Co1A 118.23(11)
C33A P3A C37A 96.15(16)
C33A P3A C34A 94.69(16)
C37A P3A C34A 101.71(19)
C33A P3A Co1A 121.11(11)
C37A P3A Co1A 120.19(13)
C34A P3A Co1A 117.88(13)
C6A N1A C7A 118.1(3)
C6A N1A V1A 116.7(2)
C7A N1A V1A 122.7(2)
C19A N2A C20A 117.8(2)
C19A N2A V1A 115.8(2)
C20A N2A V1A 124.48(19)
C32A N3A C33A 118.1(3)
C32A N3A V1A 117.2(2)
C33A N3A V1A 122.7(2)
C1A N4A C27A 112.9(2)
C1A N4A C14A 113.5(2)
C27A N4A C14A 114.0(2)
C1A N4A V1A 105.07(17)
C27A N4A V1A 105.67(18)
C14A N4A V1A 104.61(17)
N6A N5A Co1A 176.7(3)
C2A C1A C6A 120.7(3)
C2A C1A N4A 123.6(3)
C6A C1A N4A 115.6(3)
C1A C2A C3A 120.1(3)
C1A C2A H2AA 119.9
C3A C2A H2AA 119.9
C4A C3A C2A 119.4(3)
C4A C3A H3AA 120.3
C2A C3A H3AA 120.3
C3A C4A C5A 121.3(3)
C3A C4A H4AA 119.3
C5A C4A H4AA 119.3
C4A C5A C6A 120.1(3)
C4A C5A H5AA 120.0
C6A C5A H5AA 120.0
N1A C6A C5A 125.7(3)
N1A C6A C1A 116.1(3)
C5A C6A C1A 118.2(3)
N1A C7A P1A 103.6(2)
N1A C7A H7AA 111.0
P1A C7A H7AA 111.0
N1A C7A H7AB 111.0
P1A C7A H7AB 111.0
H7AA C7A H7AB 109.0
C10A C8A C9A 108.5(3)
C10A C8A P1A 111.9(2)
C9A C8A P1A 115.7(2)
C10A C8A H8AA 106.7
C9A C8A H8AA 106.7
P1A C8A H8AA 106.7
C8A C9A H9AA 109.5
C8A C9A H9AB 109.5
H9AA C9A H9AB 109.5
C8A C9A H9AC 109.5
H9AA C9A H9AC 109.5
H9AB C9A H9AC 109.5
C8A C10A H10A 109.5
C8A C10A H10B 109.5
H10A C10A H10B 109.5
C8A C10A H10C 109.5
H10A C10A H10C 109.5
H10B C10A H10C 109.5
C13A C11A C12A 110.9(3)
C13A C11A P1A 112.2(2)
C12A C11A P1A 118.8(2)
C13A C11A H11A 104.5
C12A C11A H11A 104.5
P1A C11A H11A 104.5
C11A C12A H12A 109.5
C11A C12A H12B 109.5
H12A C12A H12B 109.5
C11A C12A H12C 109.5
H12A C12A H12C 109.5
H12B C12A H12C 109.5
C11A C13A H13A 109.5
C11A C13A H13B 109.5
H13A C13A H13B 109.5
C11A C13A H13C 109.5
H13A C13A H13C 109.5
H13B C13A H13C 109.5
C15A C14A C19A 121.9(3)
C15A C14A N4A 123.4(3)
C19A C14A N4A 114.7(3)
C14A C15A C16A 120.7(3)
C14A C15A H15A 119.6
C16A C15A H15A 119.6
C17A C16A C15A 118.3(3)
C17A C16A H16A 120.8
C15A C16A H16A 120.8
C18A C17A C16A 121.7(3)
C18A C17A H17A 119.1
C16A C17A H17A 119.1
C17A C18A C19A 120.6(3)
C17A C18A H18A 119.7
C19A C18A H18A 119.7
N2A C19A C18A 125.5(3)
N2A C19A C14A 118.0(3)
C18A C19A C14A 116.5(3)
N2A C20A P2A 109.1(2)
N2A C20A H20A 109.9
P2A C20A H20A 109.9
N2A C20A H20B 109.9
P2A C20A H20B 109.9
H20A C20A H20B 108.3
C23A C21A C22A 110.8(3)
C23A C21A P2A 116.2(3)
C22A C21A P2A 112.8(3)
C23A C21A H21A 105.4
C22A C21A H21A 105.4
P2A C21A H21A 105.4
C21A C22A H22A 109.5
C21A C22A H22B 109.5
H22A C22A H22B 109.5
C21A C22A H22C 109.5
H22A C22A H22C 109.5
H22B C22A H22C 109.5
C21A C23A H23A 109.5
C21A C23A H23B 109.5
H23A C23A H23B 109.5
C21A C23A H23C 109.5
H23A C23A H23C 109.5
H23B C23A H23C 109.5
C25A C24A C26A 111.7(3)
C25A C24A P2A 110.3(2)
C26A C24A P2A 113.1(3)
C25A C24A H24A 107.1
C26A C24A H24A 107.1
P2A C24A H24A 107.1
C24A C25A H25A 109.5
C24A C25A H25B 109.5
H25A C25A H25B 109.5
C24A C25A H25C 109.5
H25A C25A H25C 109.5
H25B C25A H25C 109.5
C24A C26A H26A 109.5
C24A C26A H26B 109.5
H26A C26A H26B 109.5
C24A C26A H26C 109.5
H26A C26A H26C 109.5
H26B C26A H26C 109.5
C28A C27A C32A 121.4(3)
C28A C27A N4A 124.0(3)
C32A C27A N4A 114.6(3)
C27A C28A C29A 120.1(3)
C27A C28A H28A 120.0
C29A C28A H28A 120.0
C30A C29A C28A 119.1(3)
C30A C29A H29A 120.4
C28A C29A H29A 120.4
C29A C30A C31A 120.9(3)
C29A C30A H30A 119.5
C31A C30A H30A 119.5
C30A C31A C32A 121.2(3)
C30A C31A H31A 119.4
C32A C31A H31A 119.4
N3A C32A C31A 126.1(3)
N3A C32A C27A 117.0(3)
C31A C32A C27A 116.9(3)
N3A C33A P3A 108.9(2)
N3A C33A H33A 109.9
P3A C33A H33A 109.9
N3A C33A H33B 109.9
P3A C33A H33B 109.9
H33A C33A H33B 108.3
C35A C34A C36A 109.3(3)
C35A C34A P3A 114.9(3)
C36A C34A P3A 115.8(3)
C35A C34A H34A 105.2
C36A C34A H34A 105.2
P3A C34A H34A 105.2
C34A C35A H35A 109.5
C34A C35A H35B 109.5
H35A C35A H35B 109.5
C34A C35A H35C 109.5
H35A C35A H35C 109.5
H35B C35A H35C 109.5
C34A C36A H36A 109.5
C34A C36A H36B 109.5
H36A C36A H36B 109.5
C34A C36A H36C 109.5
H36A C36A H36C 109.5
H36B C36A H36C 109.5
C38A C37A C39A 111.0(4)
C38A C37A P3A 110.7(3)
C39A C37A P3A 112.1(3)
C38A C37A H37A 107.6
C39A C37A H37A 107.6
P3A C37A H37A 107.6
C37A C38A H38A 109.5
C37A C38A H38B 109.5
H38A C38A H38B 109.5
C37A C38A H38C 109.5
H38A C38A H38C 109.5
H38B C38A H38C 109.5
C37A C39A H39A 109.5
C37A C39A H39B 109.5
H39A C39A H39B 109.5
C37A C39A H39C 109.5
H39A C39A H39C 109.5
H39B C39A H39C 109.5
N5B Co1B P2B 102.88(11)
N5B Co1B P3B 102.44(10)
P2B Co1B P3B 107.59(4)
N5B Co1B P1B 98.66(11)
P2B Co1B P1B 121.18(4)
P3B Co1B P1B 120.04(4)
N5B Co1B V1B 175.52(10)
P2B Co1B V1B 77.18(3)
P3B Co1B V1B 81.72(3)
P1B Co1B V1B 77.65(3)
N2B V1B N1B 116.39(12)
N2B V1B N3B 118.89(12)
N1B V1B N3B 115.65(12)
N2B V1B N4B 80.06(11)
N1B V1B N4B 79.57(11)
N3B V1B N4B 79.99(10)
N2B V1B Co1B 98.60(9)
N1B V1B Co1B 101.89(8)
N3B V1B Co1B 99.93(8)
N4B V1B Co1B 178.37(8)
C7B P1B C8B 96.90(16)
C7B P1B C11B 97.87(17)
C8B P1B C11B 99.36(16)
C7B P1B Co1B 120.23(11)
C8B P1B Co1B 122.48(12)
C11B P1B Co1B 115.23(12)
C20B P2B C21B 101.27(15)
C20B P2B C24B 99.82(16)
C21B P2B C24B 101.05(16)
C20B P2B Co1B 117.22(11)
C21B P2B Co1B 119.30(12)
C24B P2B Co1B 115.10(12)
C37B P3B C33B 97.52(17)
C37B P3B C34B 100.55(17)
C33B P3B C34B 95.02(15)
C37B P3B Co1B 121.29(13)
C33B P3B Co1B 120.03(11)
C34B P3B Co1B 117.34(12)
C6B N1B C7B 119.3(3)
C6B N1B V1B 116.9(2)
C7B N1B V1B 121.0(2)
C19B N2B C20B 119.2(3)
C19B N2B V1B 116.6(2)
C20B N2B V1B 122.7(2)
C32B N3B C33B 118.4(3)
C32B N3B V1B 115.5(2)
C33B N3B V1B 123.8(2)
C27B N4B C14B 113.7(3)
C27B N4B C1B 113.5(2)
C14B N4B C1B 113.9(2)
C27B N4B V1B 104.73(18)
C14B N4B V1B 104.99(19)
C1B N4B V1B 104.80(19)
N6B N5B Co1B 178.6(4)
C2B C1B C6B 120.8(3)
C2B C1B N4B 123.7(3)
C6B C1B N4B 115.4(3)
C1B C2B C3B 120.5(3)
C1B C2B H2BA 119.7
C3B C2B H2BA 119.7
C4B C3B C2B 119.4(3)
C4B C3B H3BA 120.3
C2B C3B H3BA 120.3
C3B C4B C5B 120.6(3)
C3B C4B H4BA 119.7
C5B C4B H4BA 119.7
C4B C5B C6B 120.7(3)
C4B C5B H5BA 119.6
C6B C5B H5BA 119.6
N1B C6B C5B 125.2(3)
N1B C6B C1B 117.0(3)
C5B C6B C1B 117.8(3)
N1B C7B P1B 107.2(2)
N1B C7B H7BA 110.3
P1B C7B H7BA 110.3
N1B C7B H7BB 110.3
P1B C7B H7BB 110.3
H7BA C7B H7BB 108.5
C10B C8B C9B 108.6(3)
C10B C8B P1B 113.9(3)
C9B C8B P1B 112.3(3)
C10B C8B H8BA 107.2
C9B C8B H8BA 107.2
P1B C8B H8BA 107.2
C8B C9B H9BA 109.5
C8B C9B H9BB 109.5
H9BA C9B H9BB 109.5
C8B C9B H9BC 109.5
H9BA C9B H9BC 109.5
H9BB C9B H9BC 109.5
C8B C10B H10D 109.5
C8B C10B H10E 109.5
H10D C10B H10E 109.5
C8B C10B H10F 109.5
H10D C10B H10F 109.5
H10E C10B H10F 109.5
C13B C11B C12B 108.0(3)
C13B C11B P1B 117.2(3)
C12B C11B P1B 113.0(3)
C13B C11B H11B 106.0
C12B C11B H11B 106.0
P1B C11B H11B 106.0
C11B C12B H12D 109.5
C11B C12B H12E 109.5
H12D C12B H12E 109.5
C11B C12B H12F 109.5
H12D C12B H12F 109.5
H12E C12B H12F 109.5
C11B C13B H13D 109.5
C11B C13B H13E 109.5
H13D C13B H13E 109.5
C11B C13B H13F 109.5
H13D C13B H13F 109.5
H13E C13B H13F 109.5
C15B C14B C19B 121.5(3)
C15B C14B N4B 123.4(3)
C19B C14B N4B 115.1(3)
C14B C15B C16B 120.2(3)
C14B C15B H15B 119.9
C16B C15B H15B 119.9
C17B C16B C15B 119.2(3)
C17B C16B H16B 120.4
C15B C16B H16B 120.4
C16B C17B C18B 121.3(3)
C16B C17B H17B 119.3
C18B C17B H17B 119.3
C17B C18B C19B 120.5(3)
C17B C18B H18B 119.8
C19B C18B H18B 119.8
N2B C19B C18B 125.4(3)
N2B C19B C14B 117.5(3)
C18B C19B C14B 117.1(3)
N2B C20B P2B 104.5(2)
N2B C20B H20C 110.9
P2B C20B H20C 110.9
N2B C20B H20D 110.9
P2B C20B H20D 110.9
H20C C20B H20D 108.9
C23B C21B C22B 108.6(3)
C23B C21B P2B 114.6(3)
C22B C21B P2B 115.2(2)
C23B C21B H21B 105.9
C22B C21B H21B 105.9
P2B C21B H21B 105.9
C21B C22B H22D 109.5
C21B C22B H22E 109.5
H22D C22B H22E 109.5
C21B C22B H22F 109.5
H22D C22B H22F 109.5
H22E C22B H22F 109.5
C21B C23B H23D 109.5
C21B C23B H23E 109.5
H23D C23B H23E 109.5
C21B C23B H23F 109.5
H23D C23B H23F 109.5
H23E C23B H23F 109.5
C26B C24B C25B 110.0(3)
C26B C24B P2B 118.7(3)
C25B C24B P2B 112.6(2)
C26B C24B H24B 104.7
C25B C24B H24B 104.7
P2B C24B H24B 104.7
C24B C25B H25D 109.5
C24B C25B H25E 109.5
H25D C25B H25E 109.5
C24B C25B H25F 109.5
H25D C25B H25F 109.5
H25E C25B H25F 109.5
C24B C26B H26D 109.5
C24B C26B H26E 109.5
H26D C26B H26E 109.5
C24B C26B H26F 109.5
H26D C26B H26F 109.5
H26E C26B H26F 109.5
C28B C27B C32B 121.7(3)
C28B C27B N4B 123.5(3)
C32B C27B N4B 114.8(3)
C27B C28B C29B 120.6(3)
C27B C28B H28B 119.7
C29B C28B H28B 119.7
C30B C29B C28B 118.8(3)
C30B C29B H29B 120.6
C28B C29B H29B 120.6
C31B C30B C29B 121.2(3)
C31B C30B H30B 119.4
C29B C30B H30B 119.4
C30B C31B C32B 120.9(3)
C30B C31B H31B 119.6
C32B C31B H31B 119.6
N3B C32B C31B 125.1(3)
N3B C32B C27B 118.1(3)
C31B C32B C27B 116.8(3)
N3B C33B P3B 110.3(2)
N3B C33B H33C 109.6
P3B C33B H33C 109.6
N3B C33B H33D 109.6
P3B C33B H33D 109.6
H33C C33B H33D 108.1
C35B C34B C36B 110.7(3)
C35B C34B P3B 115.8(3)
C36B C34B P3B 114.2(3)
C35B C34B H34B 105.0
C36B C34B H34B 105.0
P3B C34B H34B 105.0
C34B C35B H35D 109.5
C34B C35B H35E 109.5
H35D C35B H35E 109.5
C34B C35B H35F 109.5
H35D C35B H35F 109.5
H35E C35B H35F 109.5
C34B C36B H36D 109.5
C34B C36B H36E 109.5
H36D C36B H36E 109.5
C34B C36B H36F 109.5
H36D C36B H36F 109.5
H36E C36B H36F 109.5
C38B C37B C39B 111.3(4)
C38B C37B P3B 110.0(3)
C39B C37B P3B 110.8(3)
C38B C37B H37B 108.2
C39B C37B H37B 108.2
P3B C37B H37B 108.2
C37B C38B H38D 109.5
C37B C38B H38E 109.5
H38D C38B H38E 109.5
C37B C38B H38F 109.5
H38D C38B H38F 109.5
H38E C38B H38F 109.5
C37B C39B H39D 109.5
C37B C39B H39E 109.5
H39D C39B H39E 109.5
C37B C39B H39F 109.5
H39D C39B H39F 109.5
H39E C39B H39F 109.5
O2A K1 O3A 135.64(9)
O2A K1 O6A 98.64(8)
O3A K1 O6A 120.32(8)
O2A K1 O1A 59.81(8)
O3A K1 O1A 97.54(8)
O6A K1 O1A 136.78(9)
O2A K1 O4A 95.82(8)
O3A K1 O4A 59.29(8)
O6A K1 O4A 100.31(9)
O1A K1 O4A 117.70(9)
O2A K1 O5A 120.09(8)
O3A K1 O5A 99.22(8)
O6A K1 O5A 58.65(8)
O1A K1 O5A 97.90(8)
O4A K1 O5A 139.32(8)
O2A K1 N7A 119.51(9)
O3A K1 N7A 61.68(8)
O6A K1 N7A 118.05(9)
O1A K1 N7A 60.55(9)
O4A K1 N7A 119.95(9)
O5A K1 N7A 60.18(8)
O2A K1 N8A 60.46(9)
O3A K1 N8A 118.90(9)
O6A K1 N8A 61.34(9)
O1A K1 N8A 119.54(9)
O4A K1 N8A 60.71(9)
O5A K1 N8A 119.15(9)
N7A K1 N8A 179.28(10)
C41A O1A C42A 111.0(3)
C41A O1A K1 117.6(2)
C42A O1A K1 115.3(2)
C44A O2A C43A 111.6(3)
C44A O2A K1 119.6(2)
C43A O2A K1 115.1(2)
C48A O3A C47A 109.9(3)
C48A O3A K1 115.4(2)
C47A O3A K1 115.7(2)
C50A O4A C49A 111.2(3)
C50A O4A K1 116.5(3)
C49A O4A K1 115.5(2)
C53A O5A C54A 111.4(3)
C53A O5A K1 116.1(2)
C54A O5A K1 115.0(2)
C55A O6A C56A 110.7(3)
C55A O6A K1 117.3(2)
C56A O6A K1 116.8(2)
C52A N7A C40A 109.5(3)
C52A N7A C46A 109.7(3)
C40A N7A C46A 109.2(3)
C52A N7A K1 110.9(2)
C40A N7A K1 109.9(2)
C46A N7A K1 107.6(2)
C45A N8A C57A 109.7(4)
C45A N8A C51A 109.8(4)
C57A N8A C51A 111.0(4)
C45A N8A K1 108.8(2)
C57A N8A K1 108.2(2)
C51A N8A K1 109.4(3)
N7A C40A C41A 113.4(3)
N7A C40A H40A 108.9
C41A C40A H40A 108.9
N7A C40A H40B 108.9
C41A C40A H40B 108.9
H40A C40A H40B 107.7
O1A C41A C40A 109.0(3)
O1A C41A H41A 109.9
C40A C41A H41A 109.9
O1A C41A H41B 109.9
C40A C41A H41B 109.9
H41A C41A H41B 108.3
O1A C42A C43A 108.0(3)
O1A C42A H42A 110.1
C43A C42A H42A 110.1
O1A C42A H42B 110.1
C43A C42A H42B 110.1
H42A C42A H42B 108.4
O2A C43A C42A 110.6(3)
O2A C43A H43A 109.5
C42A C43A H43A 109.5
O2A C43A H43B 109.5
C42A C43A H43B 109.5
H43A C43A H43B 108.1
O2A C44A C45A 108.7(3)
O2A C44A H44A 109.9
C45A C44A H44A 109.9
O2A C44A H44B 109.9
C45A C44A H44B 109.9
H44A C44A H44B 108.3
N8A C45A C44A 114.3(4)
N8A C45A H45A 108.7
C44A C45A H45A 108.7
N8A C45A H45B 108.7
C44A C45A H45B 108.7
H45A C45A H45B 107.6
N7A C46A C47A 113.7(3)
N7A C46A H46A 108.8
C47A C46A H46A 108.8
N7A C46A H46B 108.8
C47A C46A H46B 108.8
H46A C46A H46B 107.7
O3A C47A C46A 108.9(3)
O3A C47A H47A 109.9
C46A C47A H47A 109.9
O3A C47A H47B 109.9
C46A C47A H47B 109.9
H47A C47A H47B 108.3
O3A C48A C49A 108.6(4)
O3A C48A H48A 110.0
C49A C48A H48A 110.0
O3A C48A H48B 110.0
C49A C48A H48B 110.0
H48A C48A H48B 108.3
O4A C49A C48A 109.1(3)
O4A C49A H49A 109.9
C48A C49A H49A 109.9
O4A C49A H49B 109.9
C48A C49A H49B 109.9
H49A C49A H49B 108.3
O4A C50A C51A 109.2(4)
O4A C50A H50A 109.8
C51A C50A H50A 109.8
O4A C50A H50B 109.8
C51A C50A H50B 109.8
H50A C50A H50B 108.3
N8A C51A C50A 114.2(4)
N8A C51A H51A 108.7
C50A C51A H51A 108.7
N8A C51A H51B 108.7
C50A C51A H51B 108.7
H51A C51A H51B 107.6
N7A C52A C53A 113.7(3)
N7A C52A H52A 108.8
C53A C52A H52A 108.8
N7A C52A H52B 108.8
C53A C52A H52B 108.8
H52A C52A H52B 107.7
O5A C53A C52A 108.7(3)
O5A C53A H53A 110.0
C52A C53A H53A 110.0
O5A C53A H53B 110.0
C52A C53A H53B 110.0
H53A C53A H53B 108.3
O5A C54A C55A 108.9(3)
O5A C54A H54A 109.9
C55A C54A H54A 109.9
O5A C54A H54B 109.9
C55A C54A H54B 109.9
H54A C54A H54B 108.3
O6A C55A C54A 109.4(3)
O6A C55A H55A 109.8
C54A C55A H55A 109.8
O6A C55A H55B 109.8
C54A C55A H55B 109.8
H55A C55A H55B 108.2
O6A C56A C57A 108.9(4)
O6A C56A H56A 109.9
C57A C56A H56A 109.9
O6A C56A H56B 109.9
C57A C56A H56B 109.9
H56A C56A H56B 108.3
N8A C57A C56A 114.6(4)
N8A C57A H57A 108.6
C56A C57A H57A 108.6
N8A C57A H57B 108.6
C56A C57A H57B 108.6
H57A C57A H57B 107.6
O1B K2 O6B 141.58(8)
O1B K2 O4B 117.71(8)
O6B K2 O4B 95.39(8)
O1B K2 O5B 98.85(8)
O6B K2 O5B 61.53(8)
O4B K2 O5B 138.19(8)
O1B K2 O3B 98.49(8)
O6B K2 O3B 114.72(9)
O4B K2 O3B 62.45(7)
O5B K2 O3B 94.33(8)
O1B K2 O2B 60.92(7)
O6B K2 O2B 98.41(9)
O4B K2 O2B 96.80(8)
O5B K2 O2B 119.53(8)
O3B K2 O2B 141.46(8)
O1B K2 N7B 60.53(8)
O6B K2 N7B 119.38(9)
O4B K2 N7B 121.47(8)
O5B K2 N7B 59.03(8)
O3B K2 N7B 60.58(8)
O2B K2 N7B 119.86(8)
O1B K2 N8B 119.79(8)
O6B K2 N8B 59.81(9)
O4B K2 N8B 59.23(8)
O5B K2 N8B 120.10(8)
O3B K2 N8B 119.96(8)
O2B K2 N8B 60.25(8)
N7B K2 N8B 179.11(8)
O1B K2 C54B 120.67(9)
O6B K2 C54B 42.07(10)
O4B K2 C54B 119.52(10)
O5B K2 C54B 22.21(9)
O3B K2 C54B 94.31(11)
O2B K2 C54B 124.06(11)
N7B K2 C54B 77.33(10)
N8B K2 C54B 101.87(10)
C42B O1B C41B 110.6(3)
C42B O1B K2 118.28(19)
C41B O1B K2 122.41(19)
C44B O2B C43B 111.3(3)
C44B O2B K2 119.6(2)
C43B O2B K2 110.97(19)
C48B O3B C47B 110.6(3)
C48B O3B K2 110.61(19)
C47B O3B K2 120.8(2)
C49B O4B C50B 110.0(3)
C49B O4B K2 114.6(2)
C50B O4B K2 124.6(2)
C54B O5B C53B 111.4(3)
C54B O5B K2 109.5(2)
C53B O5B K2 124.7(2)
C56B O6B C55B 112.4(3)
C56B O6B K2 123.3(2)
C55B O6B K2 115.4(2)
C40B N7B C52B 110.0(3)
C40B N7B C46B 110.3(3)
C52B N7B C46B 110.8(3)
C40B N7B K2 108.06(19)
C52B N7B K2 109.5(2)
C46B N7B K2 108.1(2)
C57B N8B C51B 110.3(3)
C57B N8B C45B 110.4(3)
C51B N8B C45B 111.1(3)
C57B N8B K2 108.4(2)
C51B N8B K2 109.2(2)
C45B N8B K2 107.4(2)
N7B C40B C41B 113.9(3)
N7B C40B H40C 108.8
C41B C40B H40C 108.8
N7B C40B H40D 108.8
C41B C40B H40D 108.8
H40C C40B H40D 107.7
O1B C41B C40B 109.3(3)
O1B C41B H41C 109.8
C40B C41B H41C 109.8
O1B C41B H41D 109.8
C40B C41B H41D 109.8
H41C C41B H41D 108.3
O1B C42B C43B 109.8(3)
O1B C42B H42C 109.7
C43B C42B H42C 109.7
O1B C42B H42D 109.7
C43B C42B H42D 109.7
H42C C42B H42D 108.2
O2B C43B C42B 109.9(3)
O2B C43B H43C 109.7
C42B C43B H43C 109.7
O2B C43B H43D 109.7
C42B C43B H43D 109.7
H43C C43B H43D 108.2
O2B C44B C45B 109.3(3)
O2B C44B H44C 109.8
C45B C44B H44C 109.8
O2B C44B H44D 109.8
C45B C44B H44D 109.8
H44C C44B H44D 108.3
N8B C45B C44B 114.1(3)
N8B C45B H45C 108.7
C44B C45B H45C 108.7
N8B C45B H45D 108.7
C44B C45B H45D 108.7
H45C C45B H45D 107.6
N7B C46B C47B 113.9(3)
N7B C46B H46C 108.8
C47B C46B H46C 108.8
N7B C46B H46D 108.8
C47B C46B H46D 108.8
H46C C46B H46D 107.7
O3B C47B C46B 108.8(3)
O3B C47B H47C 109.9
C46B C47B H47C 109.9
O3B C47B H47D 109.9
C46B C47B H47D 109.9
H47C C47B H47D 108.3
O3B C48B C49B 110.1(3)
O3B C48B H48C 109.6
C49B C48B H48C 109.6
O3B C48B H48D 109.6
C49B C48B H48D 109.6
H48C C48B H48D 108.1
O4B C49B C48B 110.1(3)
O4B C49B H49C 109.6
C48B C49B H49C 109.6
O4B C49B H49D 109.6
C48B C49B H49D 109.6
H49C C49B H49D 108.2
O4B C50B C51B 108.5(3)
O4B C50B H50C 110.0
C51B C50B H50C 110.0
O4B C50B H50D 110.0
C51B C50B H50D 110.0
H50C C50B H50D 108.4
N8B C51B C50B 113.5(3)
N8B C51B H51C 108.9
C50B C51B H51C 108.9
N8B C51B H51D 108.9
C50B C51B H51D 108.9
H51C C51B H51D 107.7
N7B C52B C53B 113.2(3)
N7B C52B H52C 108.9
C53B C52B H52C 108.9
N7B C52B H52D 108.9
C53B C52B H52D 108.9
H52C C52B H52D 107.7
O5B C53B C52B 108.5(3)
O5B C53B H53C 110.0
C52B C53B H53C 110.0
O5B C53B H53D 110.0
C52B C53B H53D 110.0
H53C C53B H53D 108.4
O5B C54B C55B 109.5(4)
O5B C54B K2 48.27(17)
C55B C54B K2 81.0(2)
O5B C54B H54C 109.8
C55B C54B H54C 109.8
K2 C54B H54C 84.7
O5B C54B H54D 109.8
C55B C54B H54D 109.8
K2 C54B H54D 158.0
H54C C54B H54D 108.2
O6B C55B C54B 109.2(3)
O6B C55B H55C 109.8
C54B C55B H55C 109.8
O6B C55B H55D 109.8
C54B C55B H55D 109.8
H55C C55B H55D 108.3
O6B C56B C57B 109.2(3)
O6B C56B H56C 109.8
C57B C56B H56C 109.8
O6B C56B H56D 109.8
C57B C56B H56D 109.8
H56C C56B H56D 108.3
N8B C57B C56B 114.5(3)
N8B C57B H57C 108.6
C56B C57B H57C 108.6
N8B C57B H57D 108.6
C56B C57B H57D 108.6
H57C C57B H57D 107.6
C58A O7A C61A 108.4(5)
O7A C58A C59A 105.8(5)
O7A C58A H58C 110.6
C59A C58A H58C 110.6
O7A C58A H58D 110.6
C59A C58A H58D 110.6
H58C C58A H58D 108.7
C58A C59A C60A 99.9(5)
C58A C59A H59C 111.8
C60A C59A H59C 111.8
C58A C59A H59D 111.8
C60A C59A H59D 111.8
H59C C59A H59D 109.5
C61A C60A C59A 101.8(5)
C61A C60A H60C 111.4
C59A C60A H60C 111.4
C61A C60A H60D 111.4
C59A C60A H60D 111.4
H60C C60A H60D 109.3
O7A C61A C60A 109.2(6)
O7A C61A H61C 109.8
C60A C61A H61C 109.8
O7A C61A H61D 109.8
C60A C61A H61D 109.8
H61C C61A H61D 108.3
C58B O7B C61B 95.5(9)
C59B C58B O7B 116.9(11)
C59B C58B H58A 108.1
O7B C58B H58A 108.1
C59B C58B H58B 108.1
O7B C58B H58B 108.1
H58A C58B H58B 107.3
C58B C59B C60B 104.0(11)
C58B C59B H59A 111.0
C60B C59B H59A 111.0
C58B C59B H59B 111.0
C60B C59B H59B 111.0
H59A C59B H59B 109.0
C59B C60B C61B 100.5(10)
C59B C60B H60A 111.7
C61B C60B H60A 111.7
C59B C60B H60B 111.7
C61B C60B H60B 111.7
H60A C60B H60B 109.5
C60B C61B O7B 103.8(10)
C60B C61B H61A 111.0
O7B C61B H61A 111.0
C60B C61B H61B 111.0
O7B C61B H61B 111.0
H61A C61B H61B 109.0

loop_
_geom_bond_atom_site_label_1
_geom_bond_atom_site_label_2
_geom_bond_distance
Co1A N5A 1.796(3)
Co1A P1A 2.2024(9)
Co1A P2A 2.2049(10)
Co1A P3A 2.2121(10)
Co1A V1A 2.6466(7)
V1A N3A 1.952(3)
V1A N1A 1.954(3)
V1A N2A 1.958(3)
V1A N4A 2.212(2)
P1A C7A 1.854(3)
P1A C8A 1.877(3)
P1A C11A 1.891(3)
P2A C24A 1.878(3)
P2A C20A 1.879(3)
P2A C21A 1.901(4)
P3A C33A 1.863(3)
P3A C37A 1.877(4)
P3A C34A 1.903(4)
N1A C6A 1.378(4)
N1A C7A 1.463(4)
N2A C19A 1.370(4)
N2A C20A 1.459(4)
N3A C32A 1.371(4)
N3A C33A 1.454(4)
N4A C1A 1.467(4)
N4A C27A 1.467(4)
N4A C14A 1.484(4)
N5A N6A 1.130(4)
C1A C2A 1.392(4)
C1A C6A 1.417(4)
C2A C3A 1.393(5)
C2A H2AA 0.9500
C3A C4A 1.380(5)
C3A H3AA 0.9500
C4A C5A 1.396(4)
C4A H4AA 0.9500
C5A C6A 1.400(4)
C5A H5AA 0.9500
C7A H7AA 0.9900
C7A H7AB 0.9900
C8A C10A 1.526(5)
C8A C9A 1.537(5)
C8A H8AA 1.0000
C9A H9AA 0.9800
C9A H9AB 0.9800
C9A H9AC 0.9800
C10A H10A 0.9800
C10A H10B 0.9800
C10A H10C 0.9800
C11A C13A 1.524(4)
C11A C12A 1.545(5)
C11A H11A 1.0000
C12A H12A 0.9800
C12A H12B 0.9800
C12A H12C 0.9800
C13A H13A 0.9800
C13A H13B 0.9800
C13A H13C 0.9800
C14A C15A 1.374(4)
C14A C19A 1.425(4)
C15A C16A 1.396(5)
C15A H15A 0.9500
C16A C17A 1.392(5)
C16A H16A 0.9500
C17A C18A 1.391(4)
C17A H17A 0.9500
C18A C19A 1.414(4)
C18A H18A 0.9500
C20A H20A 0.9900
C20A H20B 0.9900
C21A C23A 1.521(5)
C21A C22A 1.529(5)
C21A H21A 1.0000
C22A H22A 0.9800
C22A H22B 0.9800
C22A H22C 0.9800
C23A H23A 0.9800
C23A H23B 0.9800
C23A H23C 0.9800
C24A C25A 1.520(5)
C24A C26A 1.532(5)
C24A H24A 1.0000
C25A H25A 0.9800
C25A H25B 0.9800
C25A H25C 0.9800
C26A H26A 0.9800
C26A H26B 0.9800
C26A H26C 0.9800
C27A C28A 1.382(4)
C27A C32A 1.420(4)
C28A C29A 1.407(5)
C28A H28A 0.9500
C29A C30A 1.376(5)
C29A H29A 0.9500
C30A C31A 1.393(4)
C30A H30A 0.9500
C31A C32A 1.403(4)
C31A H31A 0.9500
C33A H33A 0.9900
C33A H33B 0.9900
C34A C35A 1.538(5)
C34A C36A 1.548(6)
C34A H34A 1.0000
C35A H35A 0.9800
C35A H35B 0.9800
C35A H35C 0.9800
C36A H36A 0.9800
C36A H36B 0.9800
C36A H36C 0.9800
C37A C38A 1.505(6)
C37A C39A 1.530(5)
C37A H37A 1.0000
C38A H38A 0.9800
C38A H38B 0.9800
C38A H38C 0.9800
C39A H39A 0.9800
C39A H39B 0.9800
C39A H39C 0.9800
Co1B N5B 1.788(3)
Co1B P2B 2.1859(10)
Co1B P3B 2.1968(10)
Co1B P1B 2.2094(10)
Co1B V1B 2.6661(7)
V1B N2B 1.946(3)
V1B N1B 1.949(3)
V1B N3B 1.957(3)
V1B N4B 2.222(3)
P1B C7B 1.849(3)
P1B C8B 1.895(4)
P1B C11B 1.901(4)
P2B C20B 1.838(3)
P2B C21B 1.874(3)
P2B C24B 1.904(4)
P3B C37B 1.869(4)
P3B C33B 1.872(3)
P3B C34B 1.908(4)
N1B C6B 1.375(4)
N1B C7B 1.465(4)
N2B C19B 1.370(4)
N2B C20B 1.465(4)
N3B C32B 1.373(4)
N3B C33B 1.451(4)
N4B C27B 1.469(4)
N4B C14B 1.471(4)
N4B C1B 1.471(4)
N5B N6B 1.135(4)
C1B C2B 1.383(4)
C1B C6B 1.415(4)
C2B C3B 1.395(5)
C2B H2BA 0.9500
C3B C4B 1.382(5)
C3B H3BA 0.9500
C4B C5B 1.398(5)
C4B H4BA 0.9500
C5B C6B 1.401(4)
C5B H5BA 0.9500
C7B H7BA 0.9900
C7B H7BB 0.9900
C8B C10B 1.516(5)
C8B C9B 1.521(5)
C8B H8BA 1.0000
C9B H9BA 0.9800
C9B H9BB 0.9800
C9B H9BC 0.9800
C10B H10D 0.9800
C10B H10E 0.9800
C10B H10F 0.9800
C11B C13B 1.531(6)
C11B C12B 1.532(5)
C11B H11B 1.0000
C12B H12D 0.9800
C12B H12E 0.9800
C12B H12F 0.9800
C13B H13D 0.9800
C13B H13E 0.9800
C13B H13F 0.9800
C14B C15B 1.370(4)
C14B C19B 1.429(4)
C15B C16B 1.402(5)
C15B H15B 0.9500
C16B C17B 1.382(5)
C16B H16B 0.9500
C17B C18B 1.391(5)
C17B H17B 0.9500
C18B C19B 1.408(5)
C18B H18B 0.9500
C20B H20C 0.9900
C20B H20D 0.9900
C21B C23B 1.516(5)
C21B C22B 1.524(5)
C21B H21B 1.0000
C22B H22D 0.9800
C22B H22E 0.9800
C22B H22F 0.9800
C23B H23D 0.9800
C23B H23E 0.9800
C23B H23F 0.9800
C24B C26B 1.524(5)
C24B C25B 1.527(5)
C24B H24B 1.0000
C25B H25D 0.9800
C25B H25E 0.9800
C25B H25F 0.9800
C26B H26D 0.9800
C26B H26E 0.9800
C26B H26F 0.9800
C27B C28B 1.369(5)
C27B C32B 1.424(4)
C28B C29B 1.407(5)
C28B H28B 0.9500
C29B C30B 1.388(5)
C29B H29B 0.9500
C30B C31B 1.388(5)
C30B H30B 0.9500
C31B C32B 1.417(4)
C31B H31B 0.9500
C33B H33C 0.9900
C33B H33D 0.9900
C34B C35B 1.525(5)
C34B C36B 1.530(5)
C34B H34B 1.0000
C35B H35D 0.9800
C35B H35E 0.9800
C35B H35F 0.9800
C36B H36D 0.9800
C36B H36E 0.9800
C36B H36F 0.9800
C37B C38B 1.530(5)
C37B C39B 1.538(6)
C37B H37B 1.0000
C38B H38D 0.9800
C38B H38E 0.9800
C38B H38F 0.9800
C39B H39D 0.9800
C39B H39E 0.9800
C39B H39F 0.9800
K1 O2A 2.809(3)
K1 O3A 2.831(3)
K1 O6A 2.833(3)
K1 O1A 2.840(3)
K1 O4A 2.847(3)
K1 O5A 2.887(3)
K1 N7A 2.966(3)
K1 N8A 2.981(3)
O1A C41A 1.407(5)
O1A C42A 1.438(4)
O2A C44A 1.407(5)
O2A C43A 1.425(5)
O3A C48A 1.418(5)
O3A C47A 1.419(5)
O4A C50A 1.424(5)
O4A C49A 1.426(5)
O5A C53A 1.418(5)
O5A C54A 1.432(5)
O6A C55A 1.415(5)
O6A C56A 1.428(5)
N7A C52A 1.464(5)
N7A C40A 1.478(5)
N7A C46A 1.489(5)
N8A C45A 1.459(5)
N8A C57A 1.464(6)
N8A C51A 1.471(6)
C40A C41A 1.516(5)
C40A H40A 0.9900
C40A H40B 0.9900
C41A H41A 0.9900
C41A H41B 0.9900
C42A C43A 1.480(6)
C42A H42A 0.9900
C42A H42B 0.9900
C43A H43A 0.9900
C43A H43B 0.9900
C44A C45A 1.519(6)
C44A H44A 0.9900
C44A H44B 0.9900
C45A H45A 0.9900
C45A H45B 0.9900
C46A C47A 1.506(6)
C46A H46A 0.9900
C46A H46B 0.9900
C47A H47A 0.9900
C47A H47B 0.9900
C48A C49A 1.494(6)
C48A H48A 0.9900
C48A H48B 0.9900
C49A H49A 0.9900
C49A H49B 0.9900
C50A C51A 1.500(6)
C50A H50A 0.9900
C50A H50B 0.9900
C51A H51A 0.9900
C51A H51B 0.9900
C52A C53A 1.517(6)
C52A H52A 0.9900
C52A H52B 0.9900
C53A H53A 0.9900
C53A H53B 0.9900
C54A C55A 1.488(6)
C54A H54A 0.9900
C54A H54B 0.9900
C55A H55A 0.9900
C55A H55B 0.9900
C56A C57A 1.519(7)
C56A H56A 0.9900
C56A H56B 0.9900
C57A H57A 0.9900
C57A H57B 0.9900
K2 O1B 2.741(2)
K2 O6B 2.747(3)
K2 O4B 2.748(2)
K2 O5B 2.781(3)
K2 O3B 2.794(3)
K2 O2B 2.847(3)
K2 N7B 2.996(3)
K2 N8B 3.022(3)
K2 C54B 3.513(4)
O1B C42B 1.420(4)
O1B C41B 1.432(4)
O2B C44B 1.422(4)
O2B C43B 1.427(4)
O3B C48B 1.423(4)
O3B C47B 1.426(4)
O4B C49B 1.425(4)
O4B C50B 1.427(4)
O5B C54B 1.409(5)
O5B C53B 1.434(4)
O6B C56B 1.414(5)
O6B C55B 1.416(5)
N7B C40B 1.458(5)
N7B C52B 1.467(4)
N7B C46B 1.482(4)
N8B C57B 1.464(5)
N8B C51B 1.466(5)
N8B C45B 1.473(5)
C40B C41B 1.514(5)
C40B H40C 0.9900
C40B H40D 0.9900
C41B H41C 0.9900
C41B H41D 0.9900
C42B C43B 1.503(4)
C42B H42C 0.9900
C42B H42D 0.9900
C43B H43C 0.9900
C43B H43D 0.9900
C44B C45B 1.512(5)
C44B H44C 0.9900
C44B H44D 0.9900
C45B H45C 0.9900
C45B H45D 0.9900
C46B C47B 1.515(5)
C46B H46C 0.9900
C46B H46D 0.9900
C47B H47C 0.9900
C47B H47D 0.9900
C48B C49B 1.499(5)
C48B H48C 0.9900
C48B H48D 0.9900
C49B H49C 0.9900
C49B H49D 0.9900
C50B C51B 1.513(6)
C50B H50C 0.9900
C50B H50D 0.9900
C51B H51C 0.9900
C51B H51D 0.9900
C52B C53B 1.515(5)
C52B H52C 0.9900
C52B H52D 0.9900
C53B H53C 0.9900
C53B H53D 0.9900
C54B C55B 1.475(7)
C54B H54C 0.9900
C54B H54D 0.9900
C55B H55C 0.9900
C55B H55D 0.9900
C56B C57B 1.506(6)
C56B H56C 0.9900
C56B H56D 0.9900
C57B H57C 0.9900
C57B H57D 0.9900
O7A C58A 1.387(6)
O7A C61A 1.412(8)
C58A C59A 1.526(8)
C58A H58C 0.9900
C58A H58D 0.9900
C59A C60A 1.527(7)
C59A H59C 0.9900
C59A H59D 0.9900
C60A C61A 1.480(9)
C60A H60C 0.9900
C60A H60D 0.9900
C61A H61C 0.9900
C61A H61D 0.9900
O7B C58B 1.396(12)
O7B C61B 1.533(12)
C58B C59B 1.389(13)
C58B H58A 0.9900
C58B H58B 0.9900
C59B C60B 1.398(15)
C59B H59A 0.9900
C59B H59B 0.9900
C60B C61B 1.487(13)
C60B H60A 0.9900
C60B H60B 0.9900
C61B H61A 0.9900
C61B H61B 0.9900

loop_
_geom_torsion_atom_site_label_1
_geom_torsion_atom_site_label_2
_geom_torsion_atom_site_label_3
_geom_torsion_atom_site_label_4
_geom_torsion
N5A Co1A V1A N3A -100.3(6)
P1A Co1A V1A N3A -143.47(9)
P2A Co1A V1A N3A 104.43(9)
P3A Co1A V1A N3A -13.52(9)
N5A Co1A V1A N1A 20.8(6)
P1A Co1A V1A N1A -22.43(9)
P2A Co1A V1A N1A -134.53(9)
P3A Co1A V1A N1A 107.52(9)
N5A Co1A V1A N2A 139.4(6)
P1A Co1A V1A N2A 96.24(9)
P2A Co1A V1A N2A -15.86(9)
P3A Co1A V1A N2A -133.82(9)
N5A Co1A V1A N4A 77(4)
P1A Co1A V1A N4A 34(4)
P2A Co1A V1A N4A -79(4)
P3A Co1A V1A N4A 163(4)
N5A Co1A P1A C7A -134.21(15)
P2A Co1A P1A C7A 116.16(12)
P3A Co1A P1A C7A -27.35(13)
V1A Co1A P1A C7A 39.67(12)
N5A Co1A P1A C8A -12.76(16)
P2A Co1A P1A C8A -122.39(12)
P3A Co1A P1A C8A 94.11(13)
V1A Co1A P1A C8A 161.12(13)
N5A Co1A P1A C11A 107.37(15)
P2A Co1A P1A C11A -2.26(12)
P3A Co1A P1A C11A -145.77(12)
V1A Co1A P1A C11A -78.75(11)
N5A Co1A P2A C24A 88.94(17)
P1A Co1A P2A C24A -167.58(13)
P3A Co1A P2A C24A -20.31(14)
V1A Co1A P2A C24A -94.92(14)
N5A Co1A P2A C20A -151.34(15)
P1A Co1A P2A C20A -47.87(12)
P3A Co1A P2A C20A 99.41(12)
V1A Co1A P2A C20A 24.80(12)
N5A Co1A P2A C21A -36.86(16)
P1A Co1A P2A C21A 66.61(13)
P3A Co1A P2A C21A -146.11(13)
V1A Co1A P2A C21A 139.28(13)
N5A Co1A P3A C33A -166.13(17)
P1A Co1A P3A C33A 88.34(14)
P2A Co1A P3A C33A -53.15(14)
V1A Co1A P3A C33A 22.88(14)
N5A Co1A P3A C37A 74.15(18)
P1A Co1A P3A C37A -31.38(16)
P2A Co1A P3A C37A -172.87(15)
V1A Co1A P3A C37A -96.84(15)
N5A Co1A P3A C34A -50.84(18)
P1A Co1A P3A C34A -156.37(15)
P2A Co1A P3A C34A 62.14(15)
V1A Co1A P3A C34A 138.16(15)
N3A V1A N1A C6A -48.4(3)
N2A V1A N1A C6A 96.6(2)
N4A V1A N1A C6A 23.2(2)
Co1A V1A N1A C6A -157.6(2)
N3A V1A N1A C7A 113.4(2)
N2A V1A N1A C7A -101.6(3)
N4A V1A N1A C7A -175.0(3)
Co1A V1A N1A C7A 4.2(3)
N3A V1A N2A C19A 93.2(2)
N1A V1A N2A C19A -52.0(2)
N4A V1A N2A C19A 20.7(2)
Co1A V1A N2A C19A -158.4(2)
N3A V1A N2A C20A -103.0(3)
N1A V1A N2A C20A 111.8(2)
N4A V1A N2A C20A -175.4(3)
Co1A V1A N2A C20A 5.4(3)
N1A V1A N3A C32A 91.2(2)
N2A V1A N3A C32A -53.5(3)
N4A V1A N3A C32A 19.7(2)
Co1A V1A N3A C32A -160.4(2)
N1A V1A N3A C33A -105.3(2)
N2A V1A N3A C33A 110.0(2)
N4A V1A N3A C33A -176.8(3)
Co1A V1A N3A C33A 3.1(3)
N3A V1A N4A C1A 98.0(2)
N1A V1A N4A C1A -22.90(19)
N2A V1A N4A C1A -141.9(2)
Co1A V1A N4A C1A -79(4)
N3A V1A N4A C27A -21.62(18)
N1A V1A N4A C27A -142.5(2)
N2A V1A N4A C27A 98.52(19)
Co1A V1A N4A C27A 161(4)
N3A V1A N4A C14A -142.21(19)
N1A V1A N4A C14A 96.89(19)
N2A V1A N4A C14A -22.07(18)
Co1A V1A N4A C14A 41(4)
P1A Co1A N5A N6A 48(5)
P2A Co1A N5A N6A 160(5)
P3A Co1A N5A N6A -80(5)
V1A Co1A N5A N6A 6(6)
C27A N4A C1A C2A -41.5(4)
C14A N4A C1A C2A 90.1(4)
V1A N4A C1A C2A -156.2(3)
C27A N4A C1A C6A 135.4(3)
C14A N4A C1A C6A -92.9(3)
V1A N4A C1A C6A 20.8(3)
C6A C1A C2A C3A 3.2(5)
N4A C1A C2A C3A -179.9(3)
C1A C2A C3A C4A -0.3(5)
C2A C3A C4A C5A -0.9(5)
C3A C4A C5A C6A -0.9(5)
C7A N1A C6A C5A -3.5(5)
V1A N1A C6A C5A 159.1(3)
C7A N1A C6A C1A 179.1(3)
V1A N1A C6A C1A -18.3(4)
C4A C5A C6A N1A -173.6(3)
C4A C5A C6A C1A 3.7(5)
C2A C1A C6A N1A 172.7(3)
N4A C1A C6A N1A -4.4(4)
C2A C1A C6A C5A -4.9(5)
N4A C1A C6A C5A 178.0(3)
C6A N1A C7A P1A -177.8(2)
V1A N1A C7A P1A 20.7(3)
C8A P1A C7A N1A -177.2(2)
C11A P1A C7A N1A 78.4(2)
Co1A P1A C7A N1A -46.6(2)
C7A P1A C8A C10A 76.9(3)
C11A P1A C8A C10A 179.9(2)
Co1A P1A C8A C10A -54.2(3)
C7A P1A C8A C9A -48.1(3)
C11A P1A C8A C9A 54.9(3)
Co1A P1A C8A C9A -179.1(2)
C7A P1A C11A C13A 145.0(3)
C8A P1A C11A C13A 42.7(3)
Co1A P1A C11A C13A -86.3(2)
C7A P1A C11A C12A 13.3(3)
C8A P1A C11A C12A -88.9(3)
Co1A P1A C11A C12A 142.1(2)
C1A N4A C14A C15A -44.7(4)
C27A N4A C14A C15A 86.4(4)
V1A N4A C14A C15A -158.7(3)
C1A N4A C14A C19A 135.2(3)
C27A N4A C14A C19A -93.7(3)
V1A N4A C14A C19A 21.2(3)
C19A C14A C15A C16A 4.4(5)
N4A C14A C15A C16A -175.8(3)
C14A C15A C16A C17A -1.3(5)
C15A C16A C17A C18A -1.3(5)
C16A C17A C18A C19A 0.9(5)
C20A N2A C19A C18A -2.2(5)
V1A N2A C19A C18A 162.7(3)
C20A N2A C19A C14A -179.6(3)
V1A N2A C19A C14A -14.6(4)
C17A C18A C19A N2A -175.4(3)
C17A C18A C19A C14A 2.0(5)
C15A C14A C19A N2A 173.0(3)
N4A C14A C19A N2A -6.9(4)
C15A C14A C19A C18A -4.7(4)
N4A C14A C19A C18A 175.5(3)
C19A N2A C20A P2A 174.7(2)
V1A N2A C20A P2A 11.1(3)
C24A P2A C20A N2A 104.9(2)
C21A P2A C20A N2A -154.2(2)
Co1A P2A C20A N2A -27.9(2)
C24A P2A C21A C23A 35.2(3)
C20A P2A C21A C23A -62.3(3)
Co1A P2A C21A C23A 171.4(2)
C24A P2A C21A C22A -94.2(3)
C20A P2A C21A C22A 168.4(3)
Co1A P2A C21A C22A 42.0(3)
C20A P2A C24A C25A -64.4(3)
C21A P2A C24A C25A -161.3(3)
Co1A P2A C24A C25A 65.3(3)
C20A P2A C24A C26A 169.7(3)
C21A P2A C24A C26A 72.8(3)
Co1A P2A C24A C26A -60.6(3)
C1A N4A C27A C28A 87.2(4)
C14A N4A C27A C28A -44.2(4)
V1A N4A C27A C28A -158.5(3)
C1A N4A C27A C32A -92.8(3)
C14A N4A C27A C32A 135.8(3)
V1A N4A C27A C32A 21.5(3)
C32A C27A C28A C29A 4.0(5)
N4A C27A C28A C29A -176.0(3)
C27A C28A C29A C30A 1.6(5)
C28A C29A C30A C31A -4.3(5)
C29A C30A C31A C32A 1.5(5)
C33A N3A C32A C31A 1.0(5)
V1A N3A C32A C31A 165.3(3)
C33A N3A C32A C27A -177.5(3)
V1A N3A C32A C27A -13.2(4)
C30A C31A C32A N3A -174.6(3)
C30A C31A C32A C27A 3.9(5)
C28A C27A C32A N3A 172.0(3)
N4A C27A C32A N3A -8.0(4)
C28A C27A C32A C31A -6.6(4)
N4A C27A C32A C31A 173.4(3)
C32A N3A C33A P3A 175.3(2)
V1A N3A C33A P3A 11.9(3)
C37A P3A C33A N3A 103.9(2)
C34A P3A C33A N3A -153.7(2)
Co1A P3A C33A N3A -27.0(3)
C33A P3A C34A C35A 172.9(3)
C37A P3A C34A C35A -89.8(3)
Co1A P3A C34A C35A 43.8(4)
C33A P3A C34A C36A -58.1(3)
C37A P3A C34A C36A 39.1(3)
Co1A P3A C34A C36A 172.8(3)
C33A P3A C37A C38A -66.9(3)
C34A P3A C37A C38A -163.0(3)
Co1A P3A C37A C38A 64.7(3)
C33A P3A C37A C39A 168.6(3)
C34A P3A C37A C39A 72.5(3)
Co1A P3A C37A C39A -59.8(3)
N5B Co1B V1B N2B -67.2(14)
P2B Co1B V1B N2B 24.19(9)
P3B Co1B V1B N2B 134.46(9)
P1B Co1B V1B N2B -102.20(9)
N5B Co1B V1B N1B 52.2(14)
P2B Co1B V1B N1B 143.61(9)
P3B Co1B V1B N1B -106.13(9)
P1B Co1B V1B N1B 17.22(9)
N5B Co1B V1B N3B 171.3(14)
P2B Co1B V1B N3B -97.31(9)
P3B Co1B V1B N3B 12.95(9)
P1B Co1B V1B N3B 136.30(9)
N5B Co1B V1B N4B -102(3)
P2B Co1B V1B N4B -10(3)
P3B Co1B V1B N4B 100(3)
P1B Co1B V1B N4B -137(3)
N5B Co1B P1B C7B 150.60(17)
P2B Co1B P1B C7B -98.55(14)
P3B Co1B P1B C7B 40.74(14)
V1B Co1B P1B C7B -32.00(13)
N5B Co1B P1B C8B -87.00(17)
P2B Co1B P1B C8B 23.85(14)
P3B Co1B P1B C8B 163.14(13)
V1B Co1B P1B C8B 90.40(13)
N5B Co1B P1B C11B 33.88(17)
P2B Co1B P1B C11B 144.73(14)
P3B Co1B P1B C11B -75.99(15)
V1B Co1B P1B C11B -148.72(14)
N5B Co1B P2B C20B 133.67(16)
P3B Co1B P2B C20B -118.61(13)
P1B Co1B P2B C20B 25.07(13)
V1B Co1B P2B C20B -41.73(13)
N5B Co1B P2B C21B 10.95(17)
P3B Co1B P2B C21B 118.67(13)
P1B Co1B P2B C21B -97.66(14)
V1B Co1B P2B C21B -164.46(13)
N5B Co1B P2B C24B -109.41(16)
P3B Co1B P2B C24B -1.69(13)
P1B Co1B P2B C24B 141.98(12)
V1B Co1B P2B C24B 75.18(12)
N5B Co1B P3B C37B -76.10(19)
P2B Co1B P3B C37B 175.87(15)
P1B Co1B P3B C37B 31.71(16)
V1B Co1B P3B C37B 102.21(15)
N5B Co1B P3B C33B 162.02(17)
P2B Co1B P3B C33B 53.99(13)
P1B Co1B P3B C33B -90.17(13)
V1B Co1B P3B C33B -19.67(13)
N5B Co1B P3B C34B 47.65(17)
P2B Co1B P3B C34B -60.38(14)
P1B Co1B P3B C34B 155.45(13)
V1B Co1B P3B C34B -134.04(13)
N2B V1B N1B C6B -93.6(2)
N3B V1B N1B C6B 53.2(3)
N4B V1B N1B C6B -20.3(2)
Co1B V1B N1B C6B 160.4(2)
N2B V1B N1B C7B 105.3(3)
N3B V1B N1B C7B -107.9(2)
N4B V1B N1B C7B 178.6(3)
Co1B V1B N1B C7B -0.6(3)
N1B V1B N2B C19B 53.0(3)
N3B V1B N2B C19B -92.7(3)
N4B V1B N2B C19B -20.1(2)
Co1B V1B N2B C19B 160.9(2)
N1B V1B N2B C20B -112.9(3)
N3B V1B N2B C20B 101.5(3)
N4B V1B N2B C20B 174.1(3)
Co1B V1B N2B C20B -4.9(3)
N2B V1B N3B C32B 51.5(3)
N1B V1B N3B C32B -94.4(2)
N4B V1B N3B C32B -21.2(2)
Co1B V1B N3B C32B 157.1(2)
N2B V1B N3B C33B -111.1(3)
N1B V1B N3B C33B 103.0(3)
N4B V1B N3B C33B 176.2(3)
Co1B V1B N3B C33B -5.4(3)
N2B V1B N4B C27B -99.5(2)
N1B V1B N4B C27B 141.0(2)
N3B V1B N4B C27B 22.39(19)
Co1B V1B N4B C27B -65(3)
N2B V1B N4B C14B 20.5(2)
N1B V1B N4B C14B -98.9(2)
N3B V1B N4B C14B 142.4(2)
Co1B V1B N4B C14B 55(3)
N2B V1B N4B C1B 140.8(2)
N1B V1B N4B C1B 21.37(19)
N3B V1B N4B C1B -97.3(2)
Co1B V1B N4B C1B 176(2)
P2B Co1B N5B N6B -14(15)
P3B Co1B N5B N6B -126(15)
P1B Co1B N5B N6B 110(15)
V1B Co1B N5B N6B 76(15)
C27B N4B C1B C2B 45.3(4)
C14B N4B C1B C2B -86.9(4)
V1B N4B C1B C2B 158.9(3)
C27B N4B C1B C6B -134.2(3)
C14B N4B C1B C6B 93.6(3)
V1B N4B C1B C6B -20.6(3)
C6B C1B C2B C3B -1.8(5)
N4B C1B C2B C3B 178.7(3)
C1B C2B C3B C4B -1.8(5)
C2B C3B C4B C5B 2.7(5)
C3B C4B C5B C6B 0.1(5)
C7B N1B C6B C5B -1.1(5)
V1B N1B C6B C5B -162.5(3)
C7B N1B C6B C1B 176.0(3)
V1B N1B C6B C1B 14.6(4)
C4B C5B C6B N1B 173.5(3)
C4B C5B C6B C1B -3.5(5)
C2B C1B C6B N1B -172.9(3)
N4B C1B C6B N1B 6.6(4)
C2B C1B C6B C5B 4.4(5)
N4B C1B C6B C5B -176.1(3)
C6B N1B C7B P1B 179.2(2)
V1B N1B C7B P1B -20.2(3)
C8B P1B C7B N1B -94.0(2)
C11B P1B C7B N1B 165.5(2)
Co1B P1B C7B N1B 40.2(3)
C7B P1B C8B C10B 48.1(3)
C11B P1B C8B C10B 147.3(3)
Co1B P1B C8B C10B -84.6(3)
C7B P1B C8B C9B 172.0(3)
C11B P1B C8B C9B -88.8(3)
Co1B P1B C8B C9B 39.3(3)
C7B P1B C11B C13B 27.8(3)
C8B P1B C11B C13B -70.6(3)
Co1B P1B C11B C13B 156.6(3)
C7B P1B C11B C12B 154.3(3)
C8B P1B C11B C12B 55.9(3)
Co1B P1B C11B C12B -76.9(3)
C27B N4B C14B C15B -85.5(4)
C1B N4B C14B C15B 46.6(4)
V1B N4B C14B C15B 160.6(3)
C27B N4B C14B C19B 95.0(3)
C1B N4B C14B C19B -133.0(3)
V1B N4B C14B C19B -18.9(3)
C19B C14B C15B C16B -2.5(6)
N4B C14B C15B C16B 177.9(3)
C14B C15B C16B C17B 0.1(6)
C15B C16B C17B C18B 1.6(6)
C16B C17B C18B C19B -1.0(6)
C20B N2B C19B C18B 4.1(5)
V1B N2B C19B C18B -162.2(3)
C20B N2B C19B C14B -178.5(3)
V1B N2B C19B C14B 15.2(4)
C17B C18B C19B N2B 176.1(3)
C17B C18B C19B C14B -1.3(5)
C15B C14B C19B N2B -174.6(3)
N4B C14B C19B N2B 5.0(4)
C15B C14B C19B C18B 3.1(5)
N4B C14B C19B C18B -177.4(3)
C19B N2B C20B P2B 172.8(2)
V1B N2B C20B P2B -21.8(3)
C21B P2B C20B N2B -179.4(2)
C24B P2B C20B N2B -75.9(2)
Co1B P2B C20B N2B 49.1(2)
C20B P2B C21B C23B -85.1(3)
C24B P2B C21B C23B 172.4(3)
Co1B P2B C21B C23B 45.2(3)
C20B P2B C21B C22B 41.9(3)
C24B P2B C21B C22B -60.6(3)
Co1B P2B C21B C22B 172.2(2)
C20B P2B C24B C26B -10.7(3)
C21B P2B C24B C26B 93.0(3)
Co1B P2B C24B C26B -137.1(3)
C20B P2B C24B C25B -141.2(3)
C21B P2B C24B C25B -37.5(3)
Co1B P2B C24B C25B 92.4(3)
C14B N4B C27B C28B 46.5(4)
C1B N4B C27B C28B -85.7(4)
V1B N4B C27B C28B 160.6(3)
C14B N4B C27B C32B -135.1(3)
C1B N4B C27B C32B 92.6(3)
V1B N4B C27B C32B -21.1(3)
C32B C27B C28B C29B -1.5(5)
N4B C27B C28B C29B 176.7(3)
C27B C28B C29B C30B -0.6(5)
C28B C29B C30B C31B 1.4(5)
C29B C30B C31B C32B -0.1(5)
C33B N3B C32B C31B 1.2(5)
V1B N3B C32B C31B -162.3(3)
C33B N3B C32B C27B 179.2(3)
V1B N3B C32B C27B 15.6(4)
C30B C31B C32B N3B 176.0(3)
C30B C31B C32B C27B -2.0(5)
C28B C27B C32B N3B -175.3(3)
N4B C27B C32B N3B 6.3(4)
C28B C27B C32B C31B 2.8(5)
N4B C27B C32B C31B -175.6(3)
C32B N3B C33B P3B -169.7(2)
V1B N3B C33B P3B -7.6(3)
C37B P3B C33B N3B -111.3(3)
C34B P3B C33B N3B 147.4(2)
Co1B P3B C33B N3B 21.7(3)
C37B P3B C34B C35B -37.2(3)
C33B P3B C34B C35B 61.5(3)
Co1B P3B C34B C35B -170.9(2)
C37B P3B C34B C36B 93.2(3)
C33B P3B C34B C36B -168.2(3)
Co1B P3B C34B C36B -40.5(3)
C33B P3B C37B C38B 66.8(3)
C34B P3B C37B C38B 163.4(3)
Co1B P3B C37B C38B -65.3(3)
C33B P3B C37B C39B -169.7(3)
C34B P3B C37B C39B -73.1(3)
Co1B P3B C37B C39B 58.2(3)
O2A K1 O1A C41A 150.7(3)
O3A K1 O1A C41A -70.1(3)
O6A K1 O1A C41A 82.1(3)
O4A K1 O1A C41A -129.3(3)
O5A K1 O1A C41A 30.3(3)
N7A K1 O1A C41A -18.7(2)
N8A K1 O1A C41A 160.4(2)
O2A K1 O1A C42A 16.6(2)
O3A K1 O1A C42A 155.8(2)
O6A K1 O1A C42A -52.0(3)
O4A K1 O1A C42A 96.6(2)
O5A K1 O1A C42A -103.7(2)
N7A K1 O1A C42A -152.8(3)
N8A K1 O1A C42A 26.4(3)
O3A K1 O2A C44A 86.5(3)
O6A K1 O2A C44A -65.8(3)
O1A K1 O2A C44A 154.3(3)
O4A K1 O2A C44A 35.6(3)
O5A K1 O2A C44A -124.5(3)
N7A K1 O2A C44A 164.9(3)
N8A K1 O2A C44A -15.9(3)
O3A K1 O2A C43A -50.7(3)
O6A K1 O2A C43A 156.9(2)
O1A K1 O2A C43A 17.1(2)
O4A K1 O2A C43A -101.7(2)
O5A K1 O2A C43A 98.3(2)
N7A K1 O2A C43A 27.7(3)
N8A K1 O2A C43A -153.1(3)
O2A K1 O3A C48A -44.7(3)
O6A K1 O3A C48A 103.2(3)
O1A K1 O3A C48A -98.5(3)
O4A K1 O3A C48A 19.3(3)
O5A K1 O3A C48A 162.2(3)
N7A K1 O3A C48A -149.1(3)
N8A K1 O3A C48A 31.4(3)
O2A K1 O3A C47A 85.7(3)
O6A K1 O3A C47A -126.4(3)
O1A K1 O3A C47A 31.9(3)
O4A K1 O3A C47A 149.7(3)
O5A K1 O3A C47A -67.4(3)
N7A K1 O3A C47A -18.7(3)
N8A K1 O3A C47A 161.8(3)
O2A K1 O4A C50A -70.5(3)
O3A K1 O4A C50A 148.6(3)
O6A K1 O4A C50A 29.4(3)
O1A K1 O4A C50A -129.4(3)
O5A K1 O4A C50A 82.5(3)
N7A K1 O4A C50A 160.4(3)
N8A K1 O4A C50A -19.3(3)
O2A K1 O4A C49A 156.2(3)
O3A K1 O4A C49A 15.3(3)
O6A K1 O4A C49A -103.9(3)
O1A K1 O4A C49A 97.3(3)
O5A K1 O4A C49A -50.7(3)
N7A K1 O4A C49A 27.1(3)
N8A K1 O4A C49A -152.5(3)
O2A K1 O5A C53A -128.8(3)
O3A K1 O5A C53A 29.8(3)
O6A K1 O5A C53A 149.8(3)
O1A K1 O5A C53A -69.2(3)
O4A K1 O5A C53A 82.6(3)
N7A K1 O5A C53A -19.9(3)
N8A K1 O5A C53A 160.4(3)
O2A K1 O5A C54A 98.6(2)
O3A K1 O5A C54A -102.8(2)
O6A K1 O5A C54A 17.2(2)
O1A K1 O5A C54A 158.2(2)
O4A K1 O5A C54A -50.0(3)
N7A K1 O5A C54A -152.5(3)
N8A K1 O5A C54A 27.8(3)
O2A K1 O6A C55A -103.2(2)
O3A K1 O6A C55A 98.9(2)
O1A K1 O6A C55A -48.7(3)
O4A K1 O6A C55A 159.2(2)
O5A K1 O6A C55A 16.9(2)
N7A K1 O6A C55A 27.0(3)
N8A K1 O6A C55A -152.6(3)
O2A K1 O6A C56A 31.7(3)
O3A K1 O6A C56A -126.3(3)
O1A K1 O6A C56A 86.1(3)
O4A K1 O6A C56A -65.9(3)
O5A K1 O6A C56A 151.7(3)
N7A K1 O6A C56A 161.9(3)
N8A K1 O6A C56A -17.7(3)
O2A K1 N7A C52A 96.7(3)
O3A K1 N7A C52A -134.4(3)
O6A K1 N7A C52A -23.1(3)
O1A K1 N7A C52A 107.2(3)
O4A K1 N7A C52A -145.9(2)
O5A K1 N7A C52A -13.1(2)
N8A K1 N7A C52A 10(8)
O2A K1 N7A C40A -24.5(3)
O3A K1 N7A C40A 104.4(3)
O6A K1 N7A C40A -144.3(2)
O1A K1 N7A C40A -14.0(2)
O4A K1 N7A C40A 92.9(2)
O5A K1 N7A C40A -134.3(3)
N8A K1 N7A C40A -111(7)
O2A K1 N7A C46A -143.3(2)
O3A K1 N7A C46A -14.4(2)
O6A K1 N7A C46A 96.9(2)
O1A K1 N7A C46A -132.8(3)
O4A K1 N7A C46A -25.9(3)
O5A K1 N7A C46A 106.9(2)
N8A K1 N7A C46A 130(7)
O2A K1 N8A C45A -16.1(3)
O3A K1 N8A C45A -144.8(3)
O6A K1 N8A C45A 104.4(3)
O1A K1 N8A C45A -25.8(3)
O4A K1 N8A C45A -132.9(3)
O5A K1 N8A C45A 94.0(3)
N7A K1 N8A C45A 71(7)
O2A K1 N8A C57A -135.2(3)
O3A K1 N8A C57A 96.1(3)
O6A K1 N8A C57A -14.8(3)
O1A K1 N8A C57A -144.9(3)
O4A K1 N8A C57A 108.0(3)
O5A K1 N8A C57A -25.1(3)
N7A K1 N8A C57A -48(8)
O2A K1 N8A C51A 103.8(3)
O3A K1 N8A C51A -24.9(3)
O6A K1 N8A C51A -135.7(3)
O1A K1 N8A C51A 94.1(3)
O4A K1 N8A C51A -13.0(3)
O5A K1 N8A C51A -146.1(3)
N7A K1 N8A C51A -169(100)
C52A N7A C40A C41A -77.2(4)
C46A N7A C40A C41A 162.6(3)
K1 N7A C40A C41A 44.9(4)
C42A O1A C41A C40A -175.5(3)
K1 O1A C41A C40A 48.6(4)
N7A C40A C41A O1A -63.9(5)
C41A O1A C42A C43A 176.1(3)
K1 O1A C42A C43A -47.0(4)
C44A O2A C43A C42A 170.2(3)
K1 O2A C43A C42A -49.2(4)
O1A C42A C43A O2A 63.9(4)
C43A O2A C44A C45A -176.7(3)
K1 O2A C44A C45A 44.7(4)
C57A N8A C45A C44A 164.7(4)
C51A N8A C45A C44A -73.1(5)
K1 N8A C45A C44A 46.6(4)
O2A C44A C45A N8A -62.5(5)
C52A N7A C46A C47A 167.7(3)
C40A N7A C46A C47A -72.2(4)
K1 N7A C46A C47A 47.0(4)
C48A O3A C47A C46A -177.2(3)
K1 O3A C47A C46A 49.9(4)
N7A C46A C47A O3A -67.6(4)
C47A O3A C48A C49A 176.2(3)
K1 O3A C48A C49A -50.7(4)
C50A O4A C49A C48A 177.7(4)
K1 O4A C49A C48A -46.7(4)
O3A C48A C49A O4A 64.5(5)
C49A O4A C50A C51A -175.5(4)
K1 O4A C50A C51A 49.3(5)
C45A N8A C51A C50A 163.9(4)
C57A N8A C51A C50A -74.7(5)
K1 N8A C51A C50A 44.6(5)
O4A C50A C51A N8A -64.8(5)
C40A N7A C52A C53A 166.2(3)
C46A N7A C52A C53A -73.9(4)
K1 N7A C52A C53A 44.7(4)
C54A O5A C53A C52A -176.0(3)
K1 O5A C53A C52A 49.7(4)
N7A C52A C53A O5A -64.8(5)
C53A O5A C54A C55A 177.4(3)
K1 O5A C54A C55A -47.8(4)
C56A O6A C55A C54A 174.4(3)
K1 O6A C55A C54A -48.1(4)
O5A C54A C55A O6A 63.2(4)
C55A O6A C56A C57A -174.9(3)
K1 O6A C56A C57A 47.4(4)
C45A N8A C57A C56A -72.0(5)
C51A N8A C57A C56A 166.5(4)
K1 N8A C57A C56A 46.6(4)
O6A C56A C57A N8A -65.4(5)
O6B K2 O1B C42B 54.2(3)
O4B K2 O1B C42B -92.2(2)
O5B K2 O1B C42B 108.8(2)
O3B K2 O1B C42B -155.5(2)
O2B K2 O1B C42B -10.2(2)
N7B K2 O1B C42B 155.4(2)
N8B K2 O1B C42B -23.6(3)
C54B K2 O1B C42B 104.3(2)
O6B K2 O1B C41B -90.4(3)
O4B K2 O1B C41B 123.2(2)
O5B K2 O1B C41B -35.8(2)
O3B K2 O1B C41B 59.9(2)
O2B K2 O1B C41B -154.8(3)
N7B K2 O1B C41B 10.8(2)
N8B K2 O1B C41B -168.2(2)
C54B K2 O1B C41B -40.3(3)
O1B K2 O2B C44B -154.2(3)
O6B K2 O2B C44B 60.3(2)
O4B K2 O2B C44B -36.2(2)
O5B K2 O2B C44B 122.3(2)
O3B K2 O2B C44B -89.5(3)
N7B K2 O2B C44B -168.6(2)
N8B K2 O2B C44B 12.4(2)
C54B K2 O2B C44B 96.6(3)
O1B K2 O2B C43B -22.57(19)
O6B K2 O2B C43B -168.1(2)
O4B K2 O2B C43B 95.4(2)
O5B K2 O2B C43B -106.1(2)
O3B K2 O2B C43B 42.2(3)
N7B K2 O2B C43B -37.0(2)
N8B K2 O2B C43B 144.0(2)
C54B K2 O2B C43B -131.7(2)
O1B K2 O3B C48B 95.9(2)
O6B K2 O3B C48B -103.9(2)
O4B K2 O3B C48B -21.0(2)
O5B K2 O3B C48B -164.5(2)
O2B K2 O3B C48B 42.9(3)
N7B K2 O3B C48B 145.0(2)
N8B K2 O3B C48B -35.9(2)
C54B K2 O3B C48B -142.2(2)
O1B K2 O3B C47B -35.5(2)
O6B K2 O3B C47B 124.7(2)
O4B K2 O3B C47B -152.4(3)
O5B K2 O3B C47B 64.1(2)
O2B K2 O3B C47B -88.6(3)
N7B K2 O3B C47B 13.5(2)
N8B K2 O3B C47B -167.3(2)
C54B K2 O3B C47B 86.4(2)
O1B K2 O4B C49B -97.4(2)
O6B K2 O4B C49B 102.8(2)
O5B K2 O4B C49B 50.5(3)
O3B K2 O4B C49B -12.4(2)
O2B K2 O4B C49B -158.1(2)
N7B K2 O4B C49B -26.7(2)
N8B K2 O4B C49B 152.7(2)
C54B K2 O4B C49B 66.2(2)
O1B K2 O4B C50B 121.8(3)
O6B K2 O4B C50B -38.0(3)
O5B K2 O4B C50B -90.2(3)
O3B K2 O4B C50B -153.1(3)
O2B K2 O4B C50B 61.2(3)
N7B K2 O4B C50B -167.4(3)
N8B K2 O4B C50B 11.9(3)
C54B K2 O4B C50B -74.5(3)
O1B K2 O5B C54B -169.9(3)
O6B K2 O5B C54B -25.0(3)
O4B K2 O5B C54B 38.5(3)
O3B K2 O5B C54B 90.8(3)
O2B K2 O5B C54B -108.4(3)
N7B K2 O5B C54B 142.5(3)
N8B K2 O5B C54B -37.7(3)
O1B K2 O5B C53B 54.4(3)
O6B K2 O5B C53B -160.8(3)
O4B K2 O5B C53B -97.3(3)
O3B K2 O5B C53B -44.9(3)
O2B K2 O5B C53B 115.9(3)
N7B K2 O5B C53B 6.8(3)
N8B K2 O5B C53B -173.4(3)
C54B K2 O5B C53B -135.7(4)
O1B K2 O6B C56B -87.3(3)
O4B K2 O6B C56B 63.3(3)
O5B K2 O6B C56B -153.6(3)
O3B K2 O6B C56B 125.3(3)
O2B K2 O6B C56B -34.5(3)
N7B K2 O6B C56B -165.8(3)
N8B K2 O6B C56B 13.7(3)
C54B K2 O6B C56B -167.4(3)
O1B K2 O6B C55B 57.4(4)
O4B K2 O6B C55B -152.0(3)
O5B K2 O6B C55B -8.9(3)
O3B K2 O6B C55B -89.9(3)
O2B K2 O6B C55B 110.2(3)
N7B K2 O6B C55B -21.1(3)
N8B K2 O6B C55B 158.5(3)
C54B K2 O6B C55B -22.7(3)
O1B K2 N7B C40B 19.3(2)
O6B K2 N7B C40B 154.9(2)
O4B K2 N7B C40B -87.0(2)
O5B K2 N7B C40B 142.3(2)
O3B K2 N7B C40B -101.6(2)
O2B K2 N7B C40B 33.8(2)
N8B K2 N7B C40B 131(6)
C54B K2 N7B C40B 156.0(2)
O1B K2 N7B C52B -100.6(2)
O6B K2 N7B C52B 35.1(2)
O4B K2 N7B C52B 153.2(2)
O5B K2 N7B C52B 22.5(2)
O3B K2 N7B C52B 138.6(2)
O2B K2 N7B C52B -86.1(2)
N8B K2 N7B C52B 11(6)
C54B K2 N7B C52B 36.1(2)
O1B K2 N7B C46B 138.7(2)
O6B K2 N7B C46B -85.7(2)
O4B K2 N7B C46B 32.4(2)
O5B K2 N7B C46B -98.3(2)
O3B K2 N7B C46B 17.8(2)
O2B K2 N7B C46B 153.2(2)
N8B K2 N7B C46B -110(6)
C54B K2 N7B C46B -84.6(2)
O1B K2 N8B C57B 151.9(2)
O6B K2 N8B C57B 16.6(2)
O4B K2 N8B C57B -101.7(3)
O5B K2 N8B C57B 29.5(3)
O3B K2 N8B C57B -86.3(2)
O2B K2 N8B C57B 138.4(3)
N7B K2 N8B C57B 41(6)
C54B K2 N8B C57B 15.8(3)
O1B K2 N8B C51B -87.9(3)
O6B K2 N8B C51B 136.7(3)
O4B K2 N8B C51B 18.5(2)
O5B K2 N8B C51B 149.6(2)
O3B K2 N8B C51B 33.8(3)
O2B K2 N8B C51B -101.4(3)
N7B K2 N8B C51B 161(6)
C54B K2 N8B C51B 135.9(3)
O1B K2 N8B C45B 32.7(3)
O6B K2 N8B C45B -102.7(2)
O4B K2 N8B C45B 139.1(3)
O5B K2 N8B C45B -89.8(2)
O3B K2 N8B C45B 154.4(2)
O2B K2 N8B C45B 19.1(2)
N7B K2 N8B C45B -78(6)
C54B K2 N8B C45B -103.5(2)
C52B N7B C40B C41B 71.4(4)
C46B N7B C40B C41B -166.1(3)
K2 N7B C40B C41B -48.1(3)
C42B O1B C41B C40B 174.3(3)
K2 O1B C41B C40B -38.7(3)
N7B C40B C41B O1B 59.1(4)
C41B O1B C42B C43B -171.1(3)
K2 O1B C42B C43B 40.4(3)
C44B O2B C43B C42B -171.8(3)
K2 O2B C43B C42B 52.4(3)
O1B C42B C43B O2B -62.6(4)
C43B O2B C44B C45B -173.4(3)
K2 O2B C44B C45B -41.9(4)
C57B N8B C45B C44B -168.4(3)
C51B N8B C45B C44B 69.0(4)
K2 N8B C45B C44B -50.4(3)
O2B C44B C45B N8B 64.0(4)
C40B N7B C46B C47B 69.8(4)
C52B N7B C46B C47B -168.2(3)
K2 N7B C46B C47B -48.2(4)
C48B O3B C47B C46B -173.9(3)
K2 O3B C47B C46B -42.5(4)
N7B C46B C47B O3B 61.8(4)
C47B O3B C48B C49B -171.3(3)
K2 O3B C48B C49B 52.1(3)
C50B O4B C49B C48B -170.2(3)
K2 O4B C49B C48B 43.4(3)
O3B C48B C49B O4B -65.8(4)
C49B O4B C50B C51B 178.2(3)
K2 O4B C50B C51B -39.5(4)
C57B N8B C51B C50B 72.1(4)
C45B N8B C51B C50B -165.2(3)
K2 N8B C51B C50B -46.9(4)
O4B C50B C51B N8B 57.5(4)
C40B N7B C52B C53B -169.3(3)
C46B N7B C52B C53B 68.4(4)
K2 N7B C52B C53B -50.7(3)
C54B O5B C53B C52B -168.8(3)
K2 O5B C53B C52B -33.8(4)
N7B C52B C53B O5B 56.5(4)
C53B O5B C54B C55B -160.6(3)
K2 O5B C54B C55B 57.4(4)
C53B O5B C54B K2 142.0(3)
O1B K2 C54B O5B 11.6(3)
O6B K2 C54B O5B 146.3(4)
O4B K2 C54B O5B -151.5(2)
O3B K2 C54B O5B -90.9(3)
O2B K2 C54B O5B 85.3(3)
N7B K2 C54B O5B -32.4(3)
N8B K2 C54B O5B 147.3(3)
O1B K2 C54B C55B -114.8(3)
O6B K2 C54B C55B 19.8(2)
O4B K2 C54B C55B 82.0(3)
O5B K2 C54B C55B -126.5(4)
O3B K2 C54B C55B 142.6(3)
O2B K2 C54B C55B -41.2(3)
N7B K2 C54B C55B -158.8(3)
N8B K2 C54B C55B 20.8(3)
C56B O6B C55B C54B -170.8(4)
K2 O6B C55B C54B 40.7(5)
O5B C54B C55B O6B -67.3(5)
K2 C54B C55B O6B -27.8(3)
C55B O6B C56B C57B 173.0(4)
K2 O6B C56B C57B -41.4(4)
C51B N8B C57B C56B -164.7(3)
C45B N8B C57B C56B 72.2(4)
K2 N8B C57B C56B -45.2(4)
O6B C56B C57B N8B 58.3(5)
C61A O7A C58A C59A -25.4(8)
O7A C58A C59A C60A 37.6(7)
C58A C59A C60A C61A -34.6(7)
C58A O7A C61A C60A 2.0(9)
C59A C60A C61A O7A 21.8(8)
C61B O7B C58B C59B -14.8(14)
O7B C58B C59B C60B -12.5(16)
C58B C59B C60B C61B 34.2(13)
C59B C60B C61B O7B -44.6(12)
C58B O7B C61B C60B 35.1(11)
